data_1558359
loop_
_publ_author_name
'Berry, Stuart N.'
'Qin, Lei'
'Lewis, William'
'Jolliffe, Katrina A.'

_publ_section_title
;
 Conformationally Adaptable Macrocyclic Receptors for Ditopic Anions:
 Analysis of Chelate Cooperativity in Aqueous Containing Media
;
_journal_name_full 'Chemical Science'
_journal_paper_doi 10.1039/D0SC02533J
_journal_year 2020
_chemical_formula_moiety '2(C60 H70 N10 S4), 4(C16 H36 N), 2(C9 H14 O4)'
_chemical_formula_sum 'C206 H324 N24 O10 S10'
_chemical_formula_weight 3617.47
_space_group_crystal_system monoclinic
_space_group_IT_number 15
_space_group_name_Hall '-C 2yc'
_space_group_name_H-M_alt 'C 1 2/c 1'
_atom_sites_solution_hydrogens mixed
_atom_sites_solution_primary dual
_atom_sites_solution_secondary difmap
_audit_creation_date 2019-02-27
_audit_creation_method
;
Olex2 1.2
(compiled 2018.05.29 svn.r3508 for OlexSys, GUI svn.r5506)
;
_audit_update_record
;
2019-09-20 deposited with the CCDC.	2020-06-16 downloaded from the CCDC.
;
_cell_angle_alpha 90
_cell_angle_beta 114.382(4)
_cell_angle_gamma 90
_cell_formula_units_Z 4
_cell_length_a 32.333(8)
_cell_length_b 32.042(8)
_cell_length_c 22.621(5)
_cell_measurement_reflns_used 1174
_cell_measurement_temperature 100(2)
_cell_measurement_theta_max 17.25
_cell_measurement_theta_min 2.17
_cell_volume 21346(9)
_computing_cell_refinement 'SAINT v8.34A (Bruker, 2013)'
_computing_data_collection 'Bruker APEX2'
_computing_data_reduction 'SAINT v8.34A (Bruker, 2013)'
_computing_molecular_graphics 'Olex2 (Dolomanov et al., 2009)'
_computing_publication_material 'Olex2 (Dolomanov et al., 2009)'
_computing_structure_refinement 'ShelXL (Sheldrick, 2015)'
_computing_structure_solution 'ShelXT (Sheldrick, 2015)'
_diffrn_ambient_temperature 100(2)
_diffrn_detector 'Bruker Nonius APEX2 area detector'
_diffrn_detector_type 'CCD area detector'
_diffrn_measured_fraction_theta_full 0.954
_diffrn_measured_fraction_theta_max 0.954
_diffrn_measurement_device '\k-geometry diffractometer'
_diffrn_measurement_device_type 'Bruker APEX-II CCD'
_diffrn_measurement_method '\w and \f scans'
_diffrn_radiation_collimation 'mirror optics'
_diffrn_radiation_monochromator 'mirror optics'
_diffrn_radiation_probe x-ray
_diffrn_radiation_type MoK\a
_diffrn_radiation_wavelength 0.71073
_diffrn_reflns_av_R_equivalents 0.2750
_diffrn_reflns_av_unetI/netI 0.3867
_diffrn_reflns_Laue_measured_fraction_full 0.954
_diffrn_reflns_Laue_measured_fraction_max 0.954
_diffrn_reflns_limit_h_max 38
_diffrn_reflns_limit_h_min -38
_diffrn_reflns_limit_k_max 38
_diffrn_reflns_limit_k_min -36
_diffrn_reflns_limit_l_max 15
_diffrn_reflns_limit_l_min -26
_diffrn_reflns_number 53500
_diffrn_reflns_point_group_measured_fraction_full 0.954
_diffrn_reflns_point_group_measured_fraction_max 0.954
_diffrn_reflns_theta_full 25.147
_diffrn_reflns_theta_max 25.147
_diffrn_reflns_theta_min 0.939
_diffrn_source 'rotating anode'
_diffrn_source_type 'FR591 rotating anode source'
_diffrn_standards_number 0
_exptl_absorpt_coefficient_mu 0.163
_exptl_absorpt_correction_T_max 0.7452
_exptl_absorpt_correction_T_min 0.6789
_exptl_absorpt_correction_type multi-scan
_exptl_absorpt_process_details
'SADABS-2014/5 (Bruker,2014/5) was used for absorption correction. wR2(int) was 0.0751 before and 0.0546 after correction. The Ratio of minimum to maximum transmission is 0.9110. The \l/2 correction factor is Not present.'
_exptl_crystal_colour 'clear colourless'
_exptl_crystal_colour_lustre clear
_exptl_crystal_colour_primary colourless
_exptl_crystal_density_diffrn 1.126
_exptl_crystal_description needle
_exptl_crystal_F_000 7872
_exptl_crystal_recrystallization_method 'crystallised from DMSO'
_exptl_crystal_size_max 0.41
_exptl_crystal_size_mid 0.061
_exptl_crystal_size_min 0.057
_refine_diff_density_max 0.398
_refine_diff_density_min -0.400
_refine_diff_density_rms 0.070
_refine_ls_extinction_method none
_refine_ls_goodness_of_fit_ref 0.953
_refine_ls_hydrogen_treatment mixed
_refine_ls_matrix_type full
_refine_ls_number_parameters 1201
_refine_ls_number_reflns 18235
_refine_ls_number_restraints 2617
_refine_ls_restrained_S_all 1.004
_refine_ls_R_factor_all 0.3840
_refine_ls_R_factor_gt 0.1359
_refine_ls_shift/su_max 0.002
_refine_ls_shift/su_mean 0.000
_refine_ls_structure_factor_coef Fsqd
_refine_ls_weighting_details 'w=1/[\s^2^(Fo^2^)+(0.2000P)^2^] where P=(Fo^2^+2Fc^2^)/3'
_refine_ls_weighting_scheme calc
_refine_ls_wR_factor_gt 0.3209
_refine_ls_wR_factor_ref 0.4589
_reflns_Friedel_coverage 0.000
_reflns_number_gt 4231
_reflns_number_total 18235
_reflns_threshold_expression 'I > 2\s(I)'
_cod_data_source_file d0sc02533j2.cif
_cod_data_source_block kaj19_s1742_sq
_cod_depositor_comments
;
The following automatic conversions were performed:

data item '_atom_sites_solution_secondary' value 'diffmap' was
changed to 'difmap'.

Automatic conversion script
Id: cif_fix_values 7556 2019-12-06 15:28:31Z antanas 
;
_cod_original_cell_volume 21345(9)
_cod_database_code 1558359
_sydney_internal_submission_code kaj19_s1742
_sydney_internal_submission_date 2019-02-14
_sydney_internal_submission_number s1742
_sydney_internal_client_code SNB
_sydney_internal_client_email stuart.berry@sydney.edu.au
_sydney_internal_client_name 'Stuart Berry'
_sydney_internal_supervisor_code kaj
_sydney_internal_supervisor_name 'Kate Jolliffe'
_sydney_internal_collection_date 2019-02-21
_sydney_internal_collection_user wlew0588
_sydney_internal_process_date 2019-02-25
_sydney_internal_process_user wlew0588
_sydney_internal_solution_date 2019-02-25
_sydney_internal_solution_user wlew0588
_sydney_internal_refine_date 2019-02-26
_sydney_internal_refine_user wlew0588
_sydney_internal_check_and_archive_date 2019-02-27
_sydney_internal_check_user wlew0588
_platon_squeeze_void_probe_radius 1.20
_shelx_shelxl_version_number 2018/3
_shelx_space_group_comment
;
The symmetry employed for this shelxl refinement is uniquely defined
by the following loop, which should always be used as a source of
symmetry information in preference to the above space-group names.
They are only intended as comments.
;
_olex2_refinement_description
;
1. Fixed Uiso
 At 1.2 times of:
  All C(H) groups, All C(H,H) groups, All N(H) groups
 At 1.5 times of:
  All C(H,H,H) groups
2. Restrained distances
 H87A-H92B
 -2.1 with sigma of 0.02
 H10G-H24E_$4
 -2.2 with sigma of 0.02
 N4-H4 = N5-H5 = N3-H3 = N2-H2 = N1-H1
 0.88 with sigma of 0.02
 N6-H6 = N7-H7A = N8-H8 = N9-H9 = N10-H10A
 0.88 with sigma of 0.02
 H9-H10A
 -2.1 with sigma of 0.02
 H87A-H92A
 -2.1 with sigma of 0.02
 H4-H5
 -2.1 with sigma of 0.02
 H7A-H8
 -2.1 with sigma of 0.02
 H10E-H26A
 -2.2 with sigma of 0.02
 H26F-H64B_$5
 -2.2 with sigma of 0.02
 H7-H26F
 -2.1 with sigma of 0.02
 H69A_$1-H68A
 -2.2 with sigma of 0.02
 H68B-H81B_$3
 -2.2 with sigma of 0.02
 H86B-H93A_$2
 -2.2 with sigma of 0.02
 H86A-H93A_$2
 -2.2 with sigma of 0.02
 C47-C46 = C51-C46 = C50-C49 = C49-C48 = C21-C16 = C17-C16 = C19-C18 = C20-C19
 = C51-C50 = C48-C47 = C18-C17 = C21-C20
 1.39 with sigma of 0.01
 O3-O4 \\sim O1-O2
 with sigma of 0.02
 C69-C70 \\sim C65-C64
 with sigma of 0.02
 C64-C64_$1 \\sim C69_$1-C69
 with sigma of 0.02
 C87-C91 \\sim C87-C99 \\sim C87-C95 \\sim C91-C95 \\sim C91-C99 \\sim C95-C99
\\sim C71-C75 \\sim C71-C79
 \\sim C71-C83 \\sim C75-C79 \\sim C75-C83 \\sim C79-C83
 with sigma of 0.02
 C76-C75 \\sim C80-C79 \\sim C84-C83 \\sim C72-C71 \\sim C88-C87 \\sim C92-C91
\\sim C99-C100 \\sim C96-C95
 with sigma of 0.02
 N11-C76 \\sim N11-C72 \\sim N11-C80 \\sim N11-C84 \\sim N12-C88 \\sim N12-C92
\\sim N12-C100 \\sim N12-C96
 with sigma of 0.02
 N12-C91 \\sim N12-C87 \\sim N12-C99 \\sim N12-C95 \\sim N11-C75 \\sim N11-C71
\\sim N11-C79 \\sim N11-C83
 with sigma of 0.02
 O2-C61 \\sim O1-C61 \\sim O4-C66 \\sim O3-C66
 with sigma of 0.02
 O3-C67 \\sim C67-O4 \\sim O1-C62 \\sim C62-O2
 with sigma of 0.02
 C68-C67 \\sim C63-C62
 with sigma of 0.02
 C69-C68 \\sim C64-C63
 with sigma of 0.02
 C67-C69 \\sim C62-C64
 with sigma of 0.02
 C63-C65 \\sim C68-C70
 with sigma of 0.02
 C62-C61 \\sim C67-C66
 with sigma of 0.02
 C66-C68 \\sim C61-C63
 with sigma of 0.02
 C68-C67 \\sim C69-C68 \\sim C70-C69 \\sim C63-C62 \\sim C64-C63 \\sim C65-C64
 with sigma of 0.02
 C25-C23 \\sim C25A-C23 \\sim C24-C23 \\sim C24A-C23 \\sim C26-C23 \\sim
C26A-C23 \\sim C30-C27 \\sim C28-
 C27 \\sim C29-C27 \\sim C58-C57 \\sim C60-C57 \\sim C59-C57 \\sim C56-C53
\\sim C55A-C53 \\sim C55-C53 ~
 C54A-C53 \\sim C54-C53 \\sim C56A-C53
 with sigma of 0.02
 C24-C25 \\sim C25-C26 \\sim C26-C24 \\sim C24A-C25A \\sim C25A-C26A \\sim
C26A-C24A \\sim C28-C29 ~
 C29-C30 \\sim C30-C28 \\sim C54-C55 \\sim C55-C56 \\sim C56-C54 \\sim
C54A-C55A \\sim C55A-C56A \\sim C56A-
 C54A \\sim C58-C59 \\sim C59-C60 \\sim C60-C58
 with sigma of 0.02
 C6-C24 \\sim C6-C25 \\sim C6-C26 \\sim C6-C24A \\sim C6-C25A \\sim C6-C26A
\\sim C11-C28 \\sim C11-C29 ~
 C11-C30 \\sim C36-C54 \\sim C36-C55 \\sim C36-C56 \\sim C36-C54A \\sim
C36-C55A \\sim C36-C56A \\sim C41-
 C58 \\sim C41-C59 \\sim C41-C60
 with sigma of 0.02
 C75-C77 \\sim C79-C81 \\sim C83-C85 \\sim C71-C73 \\sim C87-C89 \\sim C91-C93
\\sim C99-C101 \\sim C95-C97
 with sigma of 0.02
 C89-C88 \\sim C97-C96 \\sim C101-C100 \\sim C93-C92 \\sim C77-C76 \\sim
C81-C80 \\sim C85-C84 \\sim C73-C72
 with sigma of 0.02
 C74-C73 \\sim C86-C85 \\sim C82-C81 \\sim C78-C77 \\sim C98-C97 \\sim C90-C89
\\sim C94-C93 \\sim C102-C101
 with sigma of 0.01
 C96-C98 \\sim C88-C90 \\sim C100-C102 \\sim C94-C92 \\sim C80-C82 \\sim
C78-C76 \\sim C72-C74 \\sim C84-C86
 with sigma of 0.02
 C20-C16 \\sim C16-C18 \\sim C21-C19 \\sim C19-C17 \\sim C47-C49 \\sim C49-C51
\\sim C48-C46 \\sim C46-C50
 \\sim C48-C50 \\sim C51-C47 \\sim C17-C21 \\sim C20-C18
 with sigma of 0.02
3. Uiso/Uaniso restraints and constraints
All non-hydrogen atoms have similar U: within 2A with sigma of 0.01 and sigma
for terminal atoms of 0.02
4. Rigid body (RIGU) restrains
 All non-hydrogen atoms
 with sigma for 1-2 distances of 0.004 and sigma for 1-3 distances of 0.004
5. Others
 Sof(C24A)=Sof(H24D)=Sof(H24E)=Sof(H24F)=Sof(C25A)=Sof(H25D)=Sof(H25E)=
 Sof(H25F)=Sof(C26A)=Sof(H26D)=Sof(H26E)=Sof(H26F)=1-FVAR(1)
 Sof(C24)=Sof(H24A)=Sof(H24B)=Sof(H24C)=Sof(C25)=Sof(H25A)=Sof(H25B)=Sof(H25C)=
 Sof(C26)=Sof(H26A)=Sof(H26B)=Sof(H26C)=FVAR(1)
 Sof(C54A)=Sof(H54D)=Sof(H54E)=Sof(H54F)=Sof(C55A)=Sof(H55D)=Sof(H55E)=
 Sof(H55F)=Sof(C56A)=Sof(H56D)=Sof(H56E)=Sof(H56F)=1-FVAR(2)
 Sof(C54)=Sof(H54A)=Sof(H54B)=Sof(H54C)=Sof(C55)=Sof(H55A)=Sof(H55B)=Sof(H55C)=
 Sof(C56)=Sof(H56A)=Sof(H56B)=Sof(H56C)=FVAR(2)
 Fixed Sof: H65A(0.5) H65B(0.5) H70A(0.5) H70B(0.5)
6.a Secondary CH2 refined with riding coordinates:
 C15(H15A,H15B), C22(H22A,H22B), C45(H45A,H45B), C52(H52A,H52B), C87(H87A,
 H87B), C88(H88A,H88B), C89(H89A,H89B), C91(H91A,H91B), C92(H92A,H92B),
 C93(H93A,H93B), C95(H95A,H95B), C96(H96A,H96B), C97(H97A,H97B), C99(H99A,H99B),
  C100(H10B,H10C), C101(H10D,H10E), C71(H71A,H71B), C72(H72A,H72B), C73(H73A,
 H73B), C75(H75A,H75B), C76(H76A,H76B), C77(H77A,H77B), C79(H79A,H79B),
 C80(H80A,H80B), C81(H81A,H81B), C83(H83A,H83B), C84(H84A,H84B), C85(H85A,H85B),
  C62(H62A,H62B), C63(H63A,H63B), C64(H64A,H64B), C65(H65A,H65B), C67(H67A,
 H67B), C68(H68A,H68B), C69(H69A,H69B), C70(H70A,H70B)
6.b Me refined with riding coordinates:
 C24(H24A,H24B,H24C), C54A(H54D,H54E,H54F)
6.c Aromatic/amide H refined with riding coordinates:
 C5(H5A), C7(H7), C10(H10), C12(H12), C17(H17), C18(H18), C20(H20), C21(H21),
 C35(H35), C37(H37), C40(H40), C42(H42), C47(H47), C48(H48), C50(H50), C51(H51)
6.d Idealised Me refined as rotating group:
 C24A(H24D,H24E,H24F), C25(H25A,H25B,H25C), C25A(H25D,H25E,H25F), C26(H26A,
 H26B,H26C), C26A(H26D,H26E,H26F), C28(H28A,H28B,H28C), C29(H29A,H29B,H29C),
 C30(H30A,H30B,H30C), C54(H54A,H54B,H54C), C55(H55A,H55B,H55C), C55A(H55D,H55E,
 H55F), C56(H56A,H56B,H56C), C56A(H56D,H56E,H56F), C58(H58A,H58B,H58C),
 C59(H59A,H59B,H59C), C60(H60A,H60B,H60C), C90(H90A,H90B,H90C), C94(H94A,H94B,
 H94C), C98(H98A,H98B,H98C), C102(H10F,H10G,H10H), C74(H74A,H74B,H74C),
 C78(H78A,H78B,H78C), C82(H82A,H82B,H82C), C86(H86A,H86B,H86C)
;
_olex2_date_sample_data_collection 2019-02-21
_olex2_date_sample_submission 2019-02-14
_olex2_exptl_crystal_mounting_method 'in paratone-N on a micromount'
_olex2_submission_original_sample_id 'SB-1-100 plus TBA(2) Azelate'
_olex2_submission_special_instructions 'No special instructions were received'

loop_
_space_group_symop_operation_xyz
'x, y, z'
'-x, y, -z+1/2'
'x+1/2, y+1/2, z'
'-x+1/2, y+1/2, -z+1/2'
'-x, -y, -z'
'x, -y, z-1/2'
'-x+1/2, -y+1/2, -z'
'x+1/2, -y+1/2, z-1/2'

loop_
_atom_site_label
_atom_site_type_symbol
_atom_site_fract_x
_atom_site_fract_y
_atom_site_fract_z
_atom_site_U_iso_or_equiv
_atom_site_adp_type
_atom_site_occupancy
_atom_site_site_symmetry_order
_atom_site_calc_flag
_atom_site_refinement_flags_posn
_atom_site_refinement_flags_adp
_atom_site_refinement_flags_occupancy
_atom_site_disorder_assembly
_atom_site_disorder_group
S1 S 0.51189(9) 0.41422(9) 1.05246(14) 0.0635(9) Uani 1 1 d . U . . .
S2 S 0.29658(17) 0.29684(15) 0.6110(2) 0.1295(17) Uani 1 1 d . U . . .
N1 N 0.4894(3) 0.4535(3) 0.9400(4) 0.057(2) Uani 1 1 d D U . . .
H1 H 0.475(3) 0.460(3) 0.8986(17) 0.068 Uiso 1 1 d DR . . . .
N2 N 0.4323(3) 0.4173(3) 0.9472(4) 0.054(2) Uani 1 1 d D U . . .
H2 H 0.416(3) 0.429(3) 0.909(2) 0.065 Uiso 1 1 d DR . . . .
N3 N 0.3642(3) 0.3649(3) 0.8505(4) 0.057(2) Uani 1 1 d D U . . .
H3 H 0.371(3) 0.3882(17) 0.836(4) 0.068 Uiso 1 1 d DR . . . .
N4 N 0.3190(3) 0.3494(3) 0.7121(5) 0.073(2) Uani 1 1 d D U . . .
H4 H 0.332(3) 0.3725(16) 0.732(4) 0.087 Uiso 1 1 d DR . . . .
N5 N 0.3211(3) 0.3765(3) 0.6232(4) 0.080(3) Uani 1 1 d D U . . .
H5 H 0.328(4) 0.3996(15) 0.645(4) 0.096 Uiso 1 1 d DR . . . .
C1 C 0.4771(3) 0.4292(3) 0.9778(5) 0.052(2) Uani 1 1 d . U . . .
C2 C 0.4069(3) 0.3884(3) 0.9644(5) 0.055(2) Uani 1 1 d . U . . .
C3 C 0.3744(3) 0.3660(3) 0.9159(5) 0.055(2) Uani 1 1 d . U . . .
C4 C 0.3463(3) 0.3363(3) 0.9293(5) 0.059(2) Uani 1 1 d . U . . .
C5 C 0.3515(3) 0.3312(4) 0.9938(5) 0.062(2) Uani 1 1 d . U . . .
H5A H 0.332456 0.312184 1.003167 0.075 Uiso 1 1 calc R . . . .
C6 C 0.3829(3) 0.3528(4) 1.0420(4) 0.071(2) Uani 1 1 d D U . . .
C7 C 0.4101(3) 0.3825(4) 1.0277(5) 0.065(2) Uani 1 1 d . U . . .
H7 H 0.431172 0.398793 1.062046 0.078 Uiso 1 1 calc DR . . . .
C8 C 0.3290(4) 0.3360(4) 0.8200(5) 0.063(2) Uani 1 1 d . U . . .
C9 C 0.3067(4) 0.3267(4) 0.7547(5) 0.067(2) Uani 1 1 d . U . . .
C10 C 0.2740(4) 0.2961(4) 0.7400(6) 0.073(3) Uani 1 1 d . U . . .
H10 H 0.258430 0.288249 0.695768 0.088 Uiso 1 1 calc R . . . .
C11 C 0.2619(3) 0.2757(3) 0.7853(5) 0.079(3) Uani 1 1 d D U . . .
C12 C 0.2835(4) 0.2868(4) 0.8484(6) 0.070(3) Uani 1 1 d . U . . .
H12 H 0.275633 0.273637 0.879913 0.084 Uiso 1 1 calc R . . . .
C13 C 0.3173(3) 0.3175(3) 0.8678(5) 0.061(2) Uani 1 1 d . U . . .
C14 C 0.3131(4) 0.3425(4) 0.6496(6) 0.081(3) Uani 1 1 d . U . . .
C15 C 0.3186(4) 0.3791(4) 0.5571(5) 0.090(3) Uani 1 1 d . U . . .
H15A H 0.289423 0.392079 0.528207 0.107 Uiso 1 1 calc R . . . .
H15B H 0.319538 0.350596 0.540668 0.107 Uiso 1 1 calc R . . . .
C16 C 0.3584(3) 0.4051(3) 0.5557(5) 0.076(3) Uani 1 1 d D U . . .
C17 C 0.4011(3) 0.3879(3) 0.5786(5) 0.070(3) Uani 1 1 d D U . . .
H17 H 0.406431 0.360932 0.597668 0.085 Uiso 1 1 calc R . . . .
C18 C 0.4364(3) 0.4099(3) 0.5738(5) 0.060(2) Uani 1 1 d D U . . .
H18 H 0.465693 0.397641 0.588656 0.072 Uiso 1 1 calc R . . . .
C19 C 0.4294(3) 0.4498(3) 0.5475(5) 0.057(2) Uani 1 1 d D U . . .
C20 C 0.3866(3) 0.4675(3) 0.5274(4) 0.059(2) Uani 1 1 d D U . . .
H20 H 0.381378 0.495110 0.510596 0.071 Uiso 1 1 calc R . . . .
C21 C 0.3516(3) 0.4449(3) 0.5321(5) 0.062(2) Uani 1 1 d D U . . .
H21 H 0.322377 0.457257 0.518626 0.075 Uiso 1 1 calc R . . . .
C22 C 0.4669(3) 0.4742(3) 0.5381(5) 0.056(3) Uani 1 1 d . U . . .
H22A H 0.456435 0.480679 0.491376 0.068 Uiso 1 1 calc R . . . .
H22B H 0.471137 0.501091 0.561500 0.068 Uiso 1 1 calc R . . . .
C23 C 0.3860(3) 0.3497(3) 1.1101(5) 0.093(3) Uani 1 1 d D U . . .
C24 C 0.3589(8) 0.3166(7) 1.1222(9) 0.104(6) Uani 0.480(13) 1 d D U . A 1
H24A H 0.363450 0.317515 1.167825 0.156 Uiso 0.480(13) 1 calc R . . A 1
H24B H 0.326668 0.320938 1.094270 0.156 Uiso 0.480(13) 1 calc R . . A 1
H24C H 0.368520 0.289386 1.112731 0.156 Uiso 0.480(13) 1 calc R . . A 1
C24A C 0.3955(8) 0.2990(4) 1.1266(9) 0.106(6) Uani 0.520(13) 1 d D U . A 2
H24D H 0.374145 0.282559 1.090289 0.159 Uiso 0.520(13) 1 calc GR . . A 2
H24E H 0.391376 0.292337 1.166107 0.159 Uiso 0.520(13) 1 calc DGR . . A 2
H24F H 0.426680 0.292202 1.133157 0.159 Uiso 0.520(13) 1 calc GR . . A 2
C25 C 0.3617(8) 0.3933(6) 1.1171(9) 0.098(6) Uani 0.480(13) 1 d D U . A 1
H25A H 0.379536 0.417155 1.113502 0.147 Uiso 0.480(13) 1 calc GR . . A 1
H25B H 0.360141 0.394030 1.159457 0.147 Uiso 0.480(13) 1 calc GR . . A 1
H25C H 0.330932 0.394872 1.082575 0.147 Uiso 0.480(13) 1 calc GR . . A 1
C25A C 0.3430(5) 0.3552(9) 1.1189(9) 0.101(5) Uani 0.520(13) 1 d D U . A 2
H25D H 0.334258 0.384764 1.113517 0.152 Uiso 0.520(13) 1 calc GR . . A 2
H25E H 0.347632 0.345997 1.162475 0.152 Uiso 0.520(13) 1 calc GR . . A 2
H25F H 0.318801 0.338595 1.086417 0.152 Uiso 0.520(13) 1 calc GR . . A 2
C26 C 0.4337(5) 0.3535(8) 1.1621(8) 0.097(7) Uani 0.480(13) 1 d D U . A 1
H26A H 0.451168 0.328619 1.161451 0.145 Uiso 0.480(13) 1 calc DGR . . A 1
H26B H 0.432646 0.355889 1.204667 0.145 Uiso 0.480(13) 1 calc GR . . A 1
H26C H 0.448237 0.378328 1.154010 0.145 Uiso 0.480(13) 1 calc GR . . A 1
C26A C 0.4266(6) 0.3687(6) 1.1625(7) 0.089(6) Uani 0.520(13) 1 d D U . A 2
H26D H 0.453908 0.353795 1.165876 0.134 Uiso 0.520(13) 1 calc GR . . A 2
H26E H 0.423640 0.366759 1.203830 0.134 Uiso 0.520(13) 1 calc GR . . A 2
H26F H 0.428875 0.398118 1.152279 0.134 Uiso 0.520(13) 1 calc DGR . . A 2
C27 C 0.2261(4) 0.2410(4) 0.7607(5) 0.094(3) Uani 1 1 d D U . . .
C28 C 0.2191(4) 0.2193(4) 0.8152(5) 0.123(5) Uani 1 1 d D U . . .
H28A H 0.247803 0.206834 0.845036 0.184 Uiso 1 1 calc GR . . . .
H28B H 0.196130 0.197443 0.797147 0.184 Uiso 1 1 calc GR . . . .
H28C H 0.208876 0.239669 0.838611 0.184 Uiso 1 1 calc GR . . . .
C29 C 0.2421(4) 0.2067(4) 0.7258(6) 0.132(5) Uani 1 1 d D U . . .
H29A H 0.250397 0.219807 0.693068 0.198 Uiso 1 1 calc GR . . . .
H29B H 0.217378 0.186756 0.704658 0.198 Uiso 1 1 calc GR . . . .
H29C H 0.268464 0.192112 0.757700 0.198 Uiso 1 1 calc GR . . . .
C30 C 0.1815(3) 0.2583(4) 0.7113(6) 0.126(5) Uani 1 1 d D U . . .
H30A H 0.170572 0.280204 0.731526 0.189 Uiso 1 1 calc GR . . . .
H30B H 0.159005 0.235841 0.695901 0.189 Uiso 1 1 calc GR . . . .
H30C H 0.186202 0.270073 0.674530 0.189 Uiso 1 1 calc GR . . . .
S3 S 0.47976(11) 0.14252(15) 1.0529(2) 0.1230(16) Uani 1 1 d . U . . .
S4 S 0.27581(11) 0.05541(13) 0.58054(16) 0.0903(12) Uani 1 1 d . U . . .
N6 N 0.4959(3) 0.0849(4) 0.9806(6) 0.108(3) Uani 1 1 d D U . . .
H6 H 0.489(5) 0.060(2) 0.962(6) 0.130 Uiso 1 1 d DR . . . .
N7 N 0.4225(3) 0.0907(4) 0.9624(5) 0.091(3) Uani 1 1 d D U . . .
H7A H 0.422(3) 0.070(2) 0.936(3) 0.109 Uiso 1 1 d DR . . . .
N8 N 0.3447(3) 0.0811(3) 0.8396(4) 0.065(2) Uani 1 1 d D U . . .
H8 H 0.3714(14) 0.075(3) 0.842(4) 0.078 Uiso 1 1 d DR . . . .
N9 N 0.3161(3) 0.0457(3) 0.7106(4) 0.072(2) Uani 1 1 d D U . . .
H9 H 0.334(3) 0.027(2) 0.737(3) 0.087 Uiso 1 1 d DR . . . .
N10 N 0.3474(3) 0.0110(3) 0.6544(5) 0.079(2) Uani 1 1 d D U . . .
H10A H 0.370(2) 0.000(3) 0.688(3) 0.094 Uiso 1 1 d DR . . . .
C31 C 0.4650(4) 0.1054(5) 0.9965(6) 0.099(3) Uani 1 1 d . U . . .
C32 C 0.3796(4) 0.1065(4) 0.9566(5) 0.072(2) Uani 1 1 d . U . . .
C33 C 0.3441(3) 0.0999(4) 0.8954(5) 0.067(2) Uani 1 1 d . U . . .
C34 C 0.2997(3) 0.1116(4) 0.8850(5) 0.065(2) Uani 1 1 d . U . . .
C35 C 0.2909(4) 0.1296(4) 0.9341(5) 0.068(3) Uani 1 1 d . U . . .
H35 H 0.260686 0.136931 0.926951 0.082 Uiso 1 1 calc R . . . .
C36 C 0.3260(3) 0.1367(3) 0.9933(5) 0.077(3) Uani 1 1 d D U . . .
C37 C 0.3705(4) 0.1240(4) 1.0040(5) 0.078(3) Uani 1 1 d . U . . .
H37 H 0.394484 0.127908 1.045702 0.094 Uiso 1 1 calc R . . . .
C38 C 0.3010(4) 0.0821(4) 0.7931(5) 0.063(2) Uani 1 1 d . U . . .
C39 C 0.2840(4) 0.0663(4) 0.7291(5) 0.067(2) Uani 1 1 d . U . . .
C40 C 0.2376(3) 0.0681(4) 0.6925(5) 0.066(3) Uani 1 1 d . U . . .
H40 H 0.225693 0.056961 0.649803 0.080 Uiso 1 1 calc R . . . .
C41 C 0.2075(3) 0.0857(3) 0.7155(5) 0.063(2) Uani 1 1 d D U . . .
C42 C 0.2247(3) 0.1017(3) 0.7775(5) 0.064(3) Uani 1 1 d . U . . .
H42 H 0.204883 0.114171 0.793926 0.077 Uiso 1 1 calc R . . . .
C43 C 0.2713(3) 0.0995(3) 0.8163(5) 0.063(2) Uani 1 1 d . U . . .
C44 C 0.3132(4) 0.0364(4) 0.6497(6) 0.072(3) Uani 1 1 d . U . . .
C45 C 0.3529(4) -0.0058(4) 0.5972(6) 0.092(3) Uani 1 1 d . U . . .
H45A H 0.322492 -0.008199 0.560853 0.111 Uiso 1 1 calc R . . . .
H45B H 0.365806 -0.034232 0.607523 0.111 Uiso 1 1 calc R . . . .
C46 C 0.3829(4) 0.0201(4) 0.5747(6) 0.103(3) Uani 1 1 d D U . . .
C47 C 0.3957(4) 0.0604(4) 0.5958(6) 0.113(3) Uani 1 1 d D U . . .
H47 H 0.387555 0.071964 0.628193 0.135 Uiso 1 1 calc R . . . .
C48 C 0.4205(4) 0.0845(4) 0.5706(6) 0.124(4) Uani 1 1 d D U . . .
H48 H 0.429044 0.112251 0.585608 0.148 Uiso 1 1 calc R . . . .
C49 C 0.4325(4) 0.0678(5) 0.5235(6) 0.122(4) Uani 1 1 d D U . . .
C50 C 0.4193(4) 0.0277(4) 0.5017(6) 0.125(4) Uani 1 1 d D U . . .
H50 H 0.428129 0.016101 0.470024 0.150 Uiso 1 1 calc R . . . .
C51 C 0.3933(4) 0.0040(4) 0.5250(6) 0.120(3) Uani 1 1 d D U . . .
H51 H 0.382731 -0.022829 0.507373 0.145 Uiso 1 1 calc R . . . .
C52 C 0.4568(4) 0.0983(6) 0.4938(7) 0.136(4) Uani 1 1 d . U . . .
H52A H 0.442731 0.096665 0.445826 0.163 Uiso 1 1 calc R . . . .
H52B H 0.454669 0.127457 0.506868 0.163 Uiso 1 1 calc R . . . .
C53 C 0.3178(3) 0.1572(3) 1.0485(5) 0.087(3) Uani 1 1 d D U . . .
C54 C 0.3482(6) 0.1947(4) 1.0747(8) 0.088(5) Uani 0.615(10) 1 d D U . B 1
H54A H 0.379134 0.187768 1.080310 0.132 Uiso 0.615(10) 1 calc GR . . B 1
H54B H 0.348501 0.202707 1.116703 0.132 Uiso 0.615(10) 1 calc GR . . B 1
H54C H 0.336734 0.218007 1.044180 0.132 Uiso 0.615(10) 1 calc GR . . B 1
C54A C 0.3609(6) 0.1692(9) 1.1053(8) 0.089(7) Uani 0.385(10) 1 d D U . B 2
H54D H 0.380275 0.185364 1.089915 0.134 Uiso 0.385(10) 1 calc R . . B 2
H54E H 0.353517 0.186178 1.135691 0.134 Uiso 0.385(10) 1 calc R . . B 2
H54F H 0.377018 0.143965 1.127342 0.134 Uiso 0.385(10) 1 calc R . . B 2
C55 C 0.3334(6) 0.1247(5) 1.1070(6) 0.085(5) Uani 0.615(10) 1 d D U . B 1
H55A H 0.322767 0.096724 1.090094 0.128 Uiso 0.615(10) 1 calc GR . . B 1
H55B H 0.320268 0.132763 1.137493 0.128 Uiso 0.615(10) 1 calc GR . . B 1
H55C H 0.366553 0.124700 1.129539 0.128 Uiso 0.615(10) 1 calc GR . . B 1
C55A C 0.2861(8) 0.1323(8) 1.0679(11) 0.093(6) Uani 0.385(10) 1 d D U . B 2
H55D H 0.262473 0.119695 1.029215 0.139 Uiso 0.385(10) 1 calc GR . . B 2
H55E H 0.272024 0.150671 1.088938 0.139 Uiso 0.385(10) 1 calc GR . . B 2
H55F H 0.303150 0.110240 1.098177 0.139 Uiso 0.385(10) 1 calc GR . . B 2
C56 C 0.2689(4) 0.1661(6) 1.0332(8) 0.096(5) Uani 0.615(10) 1 d D U . B 1
H56A H 0.259604 0.191767 1.007452 0.144 Uiso 0.615(10) 1 calc GR . . B 1
H56B H 0.265101 0.169550 1.073652 0.144 Uiso 0.615(10) 1 calc GR . . B 1
H56C H 0.250121 0.142802 1.008340 0.144 Uiso 0.615(10) 1 calc GR . . B 1
C56A C 0.2923(9) 0.2001(5) 1.0197(11) 0.089(6) Uani 0.385(10) 1 d D U . B 2
H56D H 0.309362 0.215734 0.999951 0.133 Uiso 0.385(10) 1 calc GR . . B 2
H56E H 0.290152 0.216597 1.054784 0.133 Uiso 0.385(10) 1 calc GR . . B 2
H56F H 0.261727 0.194136 0.986792 0.133 Uiso 0.385(10) 1 calc GR . . B 2
C57 C 0.1574(3) 0.0853(3) 0.6721(5) 0.066(2) Uani 1 1 d D U . . .
C58 C 0.1283(3) 0.1022(3) 0.7059(4) 0.076(3) Uani 1 1 d D U . . .
H58A H 0.133154 0.085095 0.744052 0.114 Uiso 1 1 calc GR . . . .
H58B H 0.096174 0.101228 0.675702 0.114 Uiso 1 1 calc GR . . . .
H58C H 0.136994 0.131149 0.719403 0.114 Uiso 1 1 calc GR . . . .
C59 C 0.1416(3) 0.0404(3) 0.6490(5) 0.076(3) Uani 1 1 d D U . . .
H59A H 0.158560 0.029626 0.624912 0.114 Uiso 1 1 calc GR . . . .
H59B H 0.109095 0.040510 0.620633 0.114 Uiso 1 1 calc GR . . . .
H59C H 0.147200 0.022537 0.686660 0.114 Uiso 1 1 calc GR . . . .
C60 C 0.1475(3) 0.1129(3) 0.6120(4) 0.076(3) Uani 1 1 d D U . . .
H60A H 0.157118 0.141558 0.625883 0.114 Uiso 1 1 calc GR . . . .
H60B H 0.114818 0.112451 0.584411 0.114 Uiso 1 1 calc GR . . . .
H60C H 0.164116 0.102113 0.587583 0.114 Uiso 1 1 calc GR . . . .
N12 N 0.4979(3) 0.2763(3) 0.9719(5) 0.142(3) Uani 1 1 d D U . . .
C87 C 0.4836(5) 0.3127(4) 0.9245(5) 0.138(4) Uani 1 1 d D U . . .
H87A H 0.459882 0.328598 0.931839 0.166 Uiso 1 1 calc DR . . . .
H87B H 0.510080 0.331417 0.935398 0.166 Uiso 1 1 calc R . . . .
C88 C 0.4656(6) 0.3024(5) 0.8530(6) 0.144(4) Uani 1 1 d D U . . .
H88A H 0.435341 0.289184 0.838587 0.173 Uiso 1 1 calc R . . . .
H88B H 0.486256 0.282355 0.845476 0.173 Uiso 1 1 calc R . . . .
C89 C 0.4619(5) 0.3421(4) 0.8136(6) 0.130(4) Uani 1 1 d D U . . .
H89A H 0.445514 0.363763 0.826584 0.156 Uiso 1 1 calc R . . . .
H89B H 0.492743 0.352741 0.822950 0.156 Uiso 1 1 calc R . . . .
C90 C 0.4380(5) 0.3340(5) 0.7444(6) 0.151(6) Uani 1 1 d D U . . .
H90A H 0.440161 0.358608 0.720067 0.226 Uiso 1 1 calc GR . . . .
H90B H 0.406057 0.328047 0.733999 0.226 Uiso 1 1 calc GR . . . .
H90C H 0.451805 0.309990 0.732646 0.226 Uiso 1 1 calc GR . . . .
C91 C 0.5416(4) 0.2573(4) 0.9736(7) 0.146(4) Uani 1 1 d D U . . .
H91A H 0.547757 0.231002 0.998860 0.175 Uiso 1 1 calc R . . . .
H91B H 0.536849 0.249986 0.928713 0.175 Uiso 1 1 calc R . . . .
C92 C 0.5831(4) 0.2849(5) 1.0026(9) 0.169(5) Uani 1 1 d D U . . .
H92A H 0.593372 0.286535 1.050248 0.202 Uiso 1 1 calc DR . . . .
H92B H 0.575660 0.313461 0.984582 0.202 Uiso 1 1 calc DR . . . .
C93 C 0.6206(4) 0.2666(5) 0.9864(8) 0.182(5) Uani 1 1 d D U . . .
H93A H 0.620830 0.235877 0.991087 0.219 Uiso 1 1 calc DR . . . .
H93B H 0.614251 0.273025 0.940661 0.219 Uiso 1 1 calc R . . . .
C94 C 0.6652(5) 0.2831(6) 1.0284(9) 0.197(7) Uani 1 1 d D U . . .
H94A H 0.686805 0.276948 1.009412 0.295 Uiso 1 1 calc GR . . . .
H94B H 0.675590 0.270017 1.071318 0.295 Uiso 1 1 calc GR . . . .
H94C H 0.663109 0.313355 1.032766 0.295 Uiso 1 1 calc GR . . . .
C95 C 0.4620(4) 0.2421(4) 0.9515(7) 0.151(4) Uani 1 1 d D U . . .
H95A H 0.457493 0.231972 0.907907 0.181 Uiso 1 1 calc R . . . .
H95B H 0.473694 0.218378 0.982027 0.181 Uiso 1 1 calc R . . . .
C96 C 0.4162(4) 0.2550(5) 0.9494(9) 0.167(5) Uani 1 1 d D U . . .
H96A H 0.420193 0.264535 0.993121 0.201 Uiso 1 1 calc R . . . .
H96B H 0.404208 0.278779 0.919122 0.201 Uiso 1 1 calc R . . . .
C97 C 0.3823(5) 0.2197(6) 0.9280(9) 0.186(6) Uani 1 1 d D U . . .
H97A H 0.395139 0.195457 0.957019 0.223 Uiso 1 1 calc R . . . .
H97B H 0.354394 0.228465 0.932537 0.223 Uiso 1 1 calc R . . . .
C98 C 0.3703(6) 0.2067(6) 0.8607(9) 0.186(7) Uani 1 1 d D U . . .
H98A H 0.350891 0.228028 0.831079 0.279 Uiso 1 1 calc GR . . . .
H98B H 0.353898 0.180125 0.852494 0.279 Uiso 1 1 calc GR . . . .
H98C H 0.397990 0.203399 0.853546 0.279 Uiso 1 1 calc GR . . . .
C99 C 0.5057(5) 0.2931(4) 1.0379(5) 0.160(4) Uani 1 1 d D U . . .
H99A H 0.477005 0.305924 1.034652 0.192 Uiso 1 1 calc R . . . .
H99B H 0.528529 0.315730 1.048596 0.192 Uiso 1 1 calc R . . . .
C100 C 0.5215(7) 0.2626(5) 1.0942(6) 0.185(5) Uani 1 1 d D U . . .
H10B H 0.546438 0.245013 1.093640 0.221 Uiso 1 1 calc R . . . .
H10C H 0.496110 0.244273 1.091501 0.221 Uiso 1 1 calc R . . . .
C101 C 0.5384(7) 0.2897(5) 1.1582(7) 0.200(6) Uani 1 1 d D U . . .
H10D H 0.566084 0.305328 1.163274 0.240 Uiso 1 1 calc R . . . .
H10E H 0.514696 0.310013 1.155622 0.240 Uiso 1 1 calc DR . . . .
C102 C 0.5483(9) 0.2621(7) 1.2135(7) 0.262(9) Uani 1 1 d D U . . .
H10F H 0.526740 0.238824 1.200789 0.393 Uiso 1 1 calc GR . . . .
H10G H 0.545585 0.277681 1.248971 0.393 Uiso 1 1 calc DGR . . . .
H10H H 0.579285 0.251258 1.227877 0.393 Uiso 1 1 calc GR . . . .
N11 N 0.2057(3) 0.4261(3) 0.6821(4) 0.119(3) Uani 1 1 d D U . . .
C71 C 0.2046(4) 0.4707(4) 0.6590(6) 0.128(4) Uani 1 1 d D U . . .
H71A H 0.179191 0.473397 0.615597 0.153 Uiso 1 1 calc R . . . .
H71B H 0.197961 0.489393 0.688865 0.153 Uiso 1 1 calc R . . . .
C72 C 0.2474(4) 0.4858(5) 0.6546(6) 0.127(4) Uani 1 1 d D U . . .
H72A H 0.263451 0.505179 0.690994 0.153 Uiso 1 1 calc R . . . .
H72B H 0.267594 0.461672 0.659159 0.153 Uiso 1 1 calc R . . . .
C73 C 0.2383(4) 0.5077(5) 0.5915(6) 0.126(4) Uani 1 1 d D U . . .
H73A H 0.225649 0.487430 0.555485 0.151 Uiso 1 1 calc R . . . .
H73B H 0.215219 0.529728 0.584365 0.151 Uiso 1 1 calc R . . . .
C74 C 0.2791(4) 0.5267(5) 0.5902(6) 0.124(5) Uani 1 1 d D U . . .
H74A H 0.271151 0.541106 0.548662 0.186 Uiso 1 1 calc GR . . . .
H74B H 0.301572 0.504951 0.595141 0.186 Uiso 1 1 calc GR . . . .
H74C H 0.291855 0.546848 0.625782 0.186 Uiso 1 1 calc GR . . . .
C75 C 0.2440(4) 0.4196(4) 0.7478(4) 0.106(3) Uani 1 1 d D U . . .
H75A H 0.272778 0.425337 0.743643 0.127 Uiso 1 1 calc R . . . .
H75B H 0.244318 0.389690 0.759003 0.127 Uiso 1 1 calc R . . . .
C76 C 0.2443(4) 0.4447(4) 0.8042(5) 0.101(3) Uani 1 1 d D U . . .
H76A H 0.216187 0.439057 0.810287 0.121 Uiso 1 1 calc R . . . .
H76B H 0.245109 0.474821 0.795090 0.121 Uiso 1 1 calc R . . . .
C77 C 0.2853(4) 0.4333(4) 0.8653(5) 0.100(4) Uani 1 1 d D U . . .
H77A H 0.284964 0.402802 0.872257 0.119 Uiso 1 1 calc R . . . .
H77B H 0.313068 0.439853 0.858910 0.119 Uiso 1 1 calc R . . . .
C78 C 0.2877(4) 0.4545(4) 0.9232(5) 0.106(4) Uani 1 1 d D U . . .
H78A H 0.290841 0.484570 0.918552 0.158 Uiso 1 1 calc GR . . . .
H78B H 0.313988 0.444191 0.960941 0.158 Uiso 1 1 calc GR . . . .
H78C H 0.259898 0.448992 0.929322 0.158 Uiso 1 1 calc GR . . . .
C79 C 0.1598(3) 0.4176(4) 0.6838(7) 0.133(4) Uani 1 1 d D U . . .
H79A H 0.156966 0.436102 0.717056 0.159 Uiso 1 1 calc R . . . .
H79B H 0.135792 0.425882 0.641333 0.159 Uiso 1 1 calc R . . . .
C80 C 0.1504(4) 0.3736(4) 0.6979(8) 0.144(4) Uani 1 1 d D U . . .
H80A H 0.175593 0.363432 0.737891 0.173 Uiso 1 1 calc R . . . .
H80B H 0.147981 0.355087 0.661583 0.173 Uiso 1 1 calc R . . . .
C81 C 0.1049(5) 0.3728(4) 0.7067(8) 0.157(5) Uani 1 1 d D U . . .
H81A H 0.109416 0.386670 0.748062 0.189 Uiso 1 1 calc R . . . .
H81B H 0.081309 0.388392 0.670841 0.189 Uiso 1 1 calc DR . . . .
C82 C 0.0899(5) 0.3299(5) 0.7072(10) 0.189(7) Uani 1 1 d D U . . .
H82A H 0.092640 0.314262 0.671745 0.283 Uiso 1 1 calc GR . . . .
H82B H 0.058205 0.329851 0.701504 0.283 Uiso 1 1 calc GR . . . .
H82C H 0.108931 0.316760 0.748758 0.283 Uiso 1 1 calc GR . . . .
C83 C 0.2135(4) 0.3968(4) 0.6347(5) 0.133(4) Uani 1 1 d D U . . .
H83A H 0.244059 0.402573 0.636319 0.159 Uiso 1 1 calc R . . . .
H83B H 0.213663 0.367819 0.649795 0.159 Uiso 1 1 calc R . . . .
C84 C 0.1795(5) 0.3996(4) 0.5650(6) 0.155(5) Uani 1 1 d D U . . .
H84A H 0.181913 0.427210 0.546925 0.186 Uiso 1 1 calc R . . . .
H84B H 0.148358 0.396827 0.562705 0.186 Uiso 1 1 calc R . . . .
C85 C 0.1884(6) 0.3650(5) 0.5251(6) 0.156(5) Uani 1 1 d D U . . .
H85A H 0.171527 0.370874 0.478231 0.187 Uiso 1 1 calc R . . . .
H85B H 0.221168 0.363789 0.535010 0.187 Uiso 1 1 calc R . . . .
C86 C 0.1736(6) 0.3254(4) 0.5411(9) 0.196(7) Uani 1 1 d D U . . .
H86A H 0.180240 0.302900 0.516837 0.294 Uiso 1 1 calc DGR . . . .
H86B H 0.140881 0.326334 0.529356 0.294 Uiso 1 1 calc DGR . . . .
H86C H 0.189806 0.320098 0.587723 0.294 Uiso 1 1 calc GR . . . .
O1 O 0.3471(2) 0.4310(3) 0.7309(3) 0.084(2) Uani 1 1 d D U . . .
O2 O 0.4087(2) 0.4396(3) 0.8195(3) 0.079(2) Uani 1 1 d D U . . .
C61 C 0.3848(3) 0.4486(4) 0.7624(5) 0.077(3) Uani 1 1 d D U . . .
C62 C 0.4005(3) 0.4786(4) 0.7266(6) 0.098(3) Uani 1 1 d D U . . .
H62A H 0.399809 0.464361 0.687343 0.118 Uiso 1 1 calc R . . . .
H62B H 0.378188 0.501663 0.711700 0.118 Uiso 1 1 calc R . . . .
C63 C 0.4454(4) 0.4969(5) 0.7605(7) 0.123(4) Uani 1 1 d D U . . .
H63A H 0.467913 0.474731 0.782191 0.148 Uiso 1 1 calc R . . . .
H63B H 0.445214 0.516677 0.793994 0.148 Uiso 1 1 calc R . . . .
C64 C 0.4580(4) 0.5197(4) 0.7110(7) 0.137(4) Uani 1 1 d D U . . .
H64A H 0.464434 0.499447 0.682839 0.165 Uiso 1 1 calc R . . . .
H64B H 0.432843 0.538096 0.683408 0.165 Uiso 1 1 calc DR . . . .
C65 C 0.500000 0.5452(6) 0.750000 0.143(6) Uani 1 2 d DS TU P . .
H65A H 0.493200 0.563435 0.780164 0.171 Uiso 0.5 1 calc R . . . .
H65B H 0.506800 0.563435 0.719836 0.171 Uiso 0.5 1 calc R . . . .
O3 O 0.3933(3) 0.0003(3) 0.7945(5) 0.135(4) Uani 1 1 d D U . . .
O4 O 0.4334(3) 0.0438(5) 0.8660(8) 0.231(6) Uani 1 1 d D U . . .
C66 C 0.4304(6) 0.0112(7) 0.8384(11) 0.202(6) Uani 1 1 d D U . . .
C67 C 0.4714(5) -0.0149(7) 0.8534(9) 0.229(6) Uani 1 1 d D U . . .
H67A H 0.498370 0.003350 0.865717 0.275 Uiso 1 1 calc R . . . .
H67B H 0.475878 -0.033256 0.890784 0.275 Uiso 1 1 calc R . . . .
C68 C 0.4671(6) -0.0403(6) 0.7979(9) 0.243(7) Uani 1 1 d D U . . .
H68A H 0.460765 -0.022156 0.759731 0.292 Uiso 1 1 calc DR . . . .
H68B H 0.441308 -0.059898 0.787266 0.292 Uiso 1 1 calc DR . . . .
C69 C 0.5109(7) -0.0650(7) 0.8128(6) 0.251(7) Uani 1 1 d D U . . .
H69A H 0.537051 -0.046107 0.822258 0.301 Uiso 1 1 calc DR . . . .
H69B H 0.517513 -0.084049 0.850106 0.301 Uiso 1 1 calc R . . . .
C70 C 0.500000 -0.0895(8) 0.750000 0.246(8) Uani 1 2 d DS TU P . .
H70A H 0.473773 -0.107819 0.743088 0.295 Uiso 0.5 1 calc R . . . .
H70B H 0.526227 -0.107819 0.756912 0.295 Uiso 0.5 1 calc R . . . .

loop_
_atom_site_aniso_label
_atom_site_aniso_U_11
_atom_site_aniso_U_22
_atom_site_aniso_U_33
_atom_site_aniso_U_23
_atom_site_aniso_U_13
_atom_site_aniso_U_12
S1 0.0597(17) 0.072(2) 0.057(2) 0.0021(17) 0.0218(15) 0.0045(15)
S2 0.192(4) 0.132(4) 0.100(3) -0.037(3) 0.097(3) -0.061(3)
N1 0.057(5) 0.061(6) 0.052(5) -0.005(5) 0.022(4) -0.001(4)
N2 0.051(4) 0.063(5) 0.048(5) -0.005(4) 0.018(4) 0.000(4)
N3 0.066(4) 0.067(5) 0.045(4) 0.001(4) 0.030(4) -0.009(4)
N4 0.079(5) 0.090(6) 0.052(5) -0.004(4) 0.031(4) -0.031(4)
N5 0.092(5) 0.107(6) 0.046(5) -0.014(5) 0.035(4) -0.045(5)
C1 0.053(4) 0.057(6) 0.051(5) -0.010(4) 0.027(4) 0.004(4)
C2 0.046(4) 0.070(5) 0.051(4) -0.005(4) 0.023(4) 0.006(4)
C3 0.055(4) 0.070(5) 0.046(4) -0.002(4) 0.027(4) 0.002(4)
C4 0.061(5) 0.070(5) 0.048(4) 0.003(4) 0.027(4) -0.001(4)
C5 0.057(5) 0.092(6) 0.048(4) 0.001(5) 0.032(4) -0.005(4)
C6 0.067(5) 0.110(6) 0.044(4) -0.005(5) 0.030(4) -0.007(4)
C7 0.054(5) 0.092(6) 0.050(5) -0.009(5) 0.022(4) -0.002(4)
C8 0.070(5) 0.073(5) 0.052(4) -0.006(4) 0.032(4) -0.012(4)
C9 0.075(5) 0.081(5) 0.050(4) -0.005(4) 0.032(4) -0.020(4)
C10 0.084(6) 0.084(6) 0.056(5) -0.007(5) 0.032(5) -0.030(5)
C11 0.088(5) 0.093(6) 0.063(5) -0.006(5) 0.040(4) -0.029(4)
C12 0.076(5) 0.080(6) 0.064(5) -0.008(5) 0.039(5) -0.018(4)
C13 0.064(5) 0.073(5) 0.053(4) -0.005(4) 0.033(4) -0.008(4)
C14 0.090(5) 0.099(6) 0.058(5) -0.016(5) 0.035(5) -0.044(5)
C15 0.098(6) 0.123(7) 0.047(5) -0.011(5) 0.030(5) -0.043(5)
C16 0.084(5) 0.100(6) 0.042(5) -0.012(5) 0.026(4) -0.031(5)
C17 0.092(5) 0.074(6) 0.050(5) -0.004(5) 0.034(5) -0.020(5)
C18 0.079(5) 0.064(5) 0.047(5) -0.003(5) 0.035(4) -0.010(4)
C19 0.066(4) 0.066(5) 0.040(5) -0.001(4) 0.023(4) -0.008(4)
C20 0.063(5) 0.078(6) 0.039(5) -0.008(5) 0.024(4) -0.005(4)
C21 0.063(5) 0.094(6) 0.036(5) -0.013(5) 0.026(4) -0.009(5)
C22 0.063(6) 0.058(6) 0.048(6) 0.005(5) 0.023(5) -0.003(5)
C23 0.090(6) 0.143(8) 0.051(5) -0.009(6) 0.032(4) -0.015(6)
C24 0.100(11) 0.162(12) 0.056(10) 0.007(11) 0.038(10) -0.031(10)
C24A 0.112(13) 0.148(10) 0.057(11) -0.003(10) 0.034(11) -0.027(10)
C25 0.102(12) 0.159(12) 0.053(11) -0.011(11) 0.052(10) -0.017(10)
C25A 0.098(9) 0.162(14) 0.060(9) -0.004(12) 0.048(8) -0.028(10)
C26 0.103(9) 0.125(14) 0.052(9) -0.006(11) 0.022(8) -0.032(10)
C26A 0.102(10) 0.124(13) 0.043(9) -0.001(10) 0.031(8) -0.024(10)
C27 0.105(6) 0.111(7) 0.074(6) -0.009(5) 0.046(5) -0.044(5)
C28 0.146(10) 0.141(11) 0.087(9) -0.013(7) 0.054(8) -0.094(9)
C29 0.159(11) 0.126(11) 0.109(10) -0.043(8) 0.052(9) -0.044(8)
C30 0.101(8) 0.138(11) 0.112(10) 0.004(9) 0.017(7) -0.054(7)
S3 0.067(2) 0.167(4) 0.113(3) -0.036(3) 0.015(2) 0.005(2)
S4 0.074(2) 0.138(3) 0.063(2) -0.004(2) 0.0329(18) -0.008(2)
N6 0.050(5) 0.183(9) 0.087(7) -0.009(7) 0.025(5) -0.002(6)
N7 0.056(4) 0.146(7) 0.067(5) -0.012(5) 0.023(4) -0.002(5)
N8 0.055(4) 0.091(6) 0.052(4) -0.014(4) 0.024(4) -0.010(5)
N9 0.066(5) 0.097(6) 0.054(5) -0.008(5) 0.025(4) -0.002(4)
N10 0.067(5) 0.112(6) 0.061(5) -0.013(5) 0.032(4) 0.000(4)
C31 0.056(5) 0.165(8) 0.069(6) -0.008(6) 0.020(5) 0.000(6)
C32 0.055(4) 0.110(6) 0.051(5) -0.013(5) 0.021(4) -0.005(5)
C33 0.060(4) 0.092(6) 0.050(4) -0.010(4) 0.023(4) -0.011(4)
C34 0.059(4) 0.080(5) 0.055(4) -0.010(4) 0.023(4) -0.007(4)
C35 0.066(5) 0.089(6) 0.049(5) -0.007(5) 0.024(4) -0.009(5)
C36 0.068(5) 0.108(6) 0.051(5) -0.018(5) 0.020(4) -0.003(5)
C37 0.065(5) 0.114(7) 0.047(5) -0.019(5) 0.014(4) -0.001(5)
C38 0.059(4) 0.080(5) 0.052(4) -0.006(4) 0.025(3) -0.004(4)
C39 0.060(4) 0.085(6) 0.054(4) -0.010(4) 0.022(4) -0.008(4)
C40 0.062(4) 0.088(6) 0.048(5) -0.021(5) 0.021(4) -0.012(5)
C41 0.063(4) 0.081(5) 0.044(4) -0.007(4) 0.021(4) -0.001(4)
C42 0.062(4) 0.079(6) 0.051(5) -0.015(5) 0.022(4) -0.001(5)
C43 0.060(4) 0.077(5) 0.053(4) -0.010(4) 0.024(3) -0.002(4)
C44 0.062(5) 0.100(6) 0.058(5) -0.007(5) 0.029(5) -0.008(5)
C45 0.081(6) 0.133(7) 0.063(6) -0.022(6) 0.030(5) 0.001(5)
C46 0.077(6) 0.167(8) 0.070(6) -0.004(6) 0.035(4) 0.004(5)
C47 0.077(6) 0.182(8) 0.082(7) 0.000(6) 0.035(5) -0.006(6)
C48 0.069(6) 0.205(9) 0.093(7) 0.013(7) 0.030(5) -0.007(6)
C49 0.055(5) 0.215(9) 0.099(7) 0.027(7) 0.034(5) 0.011(6)
C50 0.077(6) 0.213(9) 0.090(7) 0.018(7) 0.040(5) 0.019(7)
C51 0.084(7) 0.195(9) 0.090(7) -0.002(6) 0.043(5) 0.010(6)
C52 0.052(7) 0.232(11) 0.122(9) 0.045(9) 0.035(6) 0.015(7)
C53 0.082(5) 0.122(8) 0.055(5) -0.021(5) 0.027(5) 0.000(5)
C54 0.093(9) 0.109(11) 0.063(10) -0.029(8) 0.034(8) 0.008(8)
C54A 0.084(10) 0.122(14) 0.061(10) -0.028(10) 0.028(8) 0.004(10)
C55 0.076(9) 0.123(11) 0.066(8) -0.016(8) 0.038(8) 0.002(8)
C55A 0.091(10) 0.130(13) 0.056(11) -0.015(10) 0.028(8) -0.004(10)
C56 0.086(8) 0.133(13) 0.066(10) -0.024(10) 0.029(8) 0.002(8)
C56A 0.090(11) 0.120(11) 0.058(11) -0.024(9) 0.032(9) -0.005(9)
C57 0.064(5) 0.083(6) 0.047(5) -0.006(5) 0.019(4) 0.003(5)
C58 0.069(7) 0.103(9) 0.048(7) -0.018(6) 0.016(5) 0.004(6)
C59 0.070(7) 0.090(7) 0.068(8) -0.002(6) 0.028(6) -0.006(6)
C60 0.085(7) 0.086(8) 0.047(6) -0.014(5) 0.019(6) -0.009(6)
N12 0.172(7) 0.138(7) 0.160(6) 0.026(6) 0.114(6) 0.028(5)
C87 0.164(8) 0.140(8) 0.152(8) 0.022(7) 0.108(7) 0.017(7)
C88 0.164(8) 0.145(9) 0.147(8) 0.011(8) 0.087(8) 0.001(8)
C89 0.149(9) 0.143(10) 0.131(8) 0.002(8) 0.090(8) -0.001(8)
C90 0.138(12) 0.197(15) 0.132(10) -0.004(11) 0.071(10) 0.031(11)
C91 0.162(8) 0.145(9) 0.167(8) 0.014(7) 0.105(7) 0.021(6)
C92 0.171(9) 0.172(10) 0.187(10) 0.002(9) 0.098(9) 0.005(8)
C93 0.161(10) 0.194(12) 0.205(12) -0.017(10) 0.090(9) 0.001(9)
C94 0.184(12) 0.204(16) 0.186(16) -0.017(14) 0.061(12) -0.017(13)
C95 0.164(8) 0.140(8) 0.193(9) 0.036(7) 0.118(8) 0.030(6)
C96 0.160(9) 0.146(10) 0.232(10) 0.037(9) 0.116(9) 0.034(7)
C97 0.171(10) 0.159(11) 0.256(12) 0.045(11) 0.116(11) 0.020(8)
C98 0.157(13) 0.161(14) 0.269(16) 0.002(13) 0.119(14) 0.005(11)
C99 0.214(9) 0.155(9) 0.154(8) 0.017(7) 0.118(8) 0.052(8)
C100 0.251(11) 0.172(11) 0.155(9) 0.019(8) 0.108(10) 0.064(9)
C101 0.276(12) 0.199(13) 0.144(10) 0.019(9) 0.106(11) 0.078(11)
C102 0.342(19) 0.27(2) 0.180(13) 0.032(13) 0.115(16) 0.065(17)
N11 0.102(5) 0.143(6) 0.094(5) 0.025(5) 0.020(5) 0.019(5)
C71 0.113(7) 0.140(7) 0.094(7) 0.029(6) 0.007(6) 0.009(7)
C72 0.122(7) 0.144(8) 0.090(7) 0.024(7) 0.019(7) 0.008(7)
C73 0.136(9) 0.151(10) 0.075(7) 0.005(7) 0.027(8) 0.019(8)
C74 0.148(11) 0.144(12) 0.078(9) -0.006(9) 0.045(9) 0.018(9)
C75 0.097(6) 0.127(8) 0.083(6) 0.019(6) 0.027(5) 0.026(6)
C76 0.097(6) 0.124(8) 0.082(6) 0.020(6) 0.038(5) 0.031(6)
C77 0.097(7) 0.121(9) 0.079(7) 0.018(7) 0.034(6) 0.034(7)
C78 0.092(8) 0.133(11) 0.091(8) -0.003(8) 0.036(7) 0.019(8)
C79 0.097(6) 0.170(9) 0.109(7) 0.028(7) 0.020(6) 0.017(7)
C80 0.103(7) 0.184(10) 0.124(8) 0.031(8) 0.025(7) 0.012(8)
C81 0.105(8) 0.204(12) 0.140(9) 0.044(10) 0.027(8) 0.011(9)
C82 0.145(12) 0.220(15) 0.173(14) 0.050(14) 0.037(11) -0.001(12)
C83 0.123(7) 0.157(8) 0.096(7) 0.023(7) 0.024(6) 0.032(7)
C84 0.152(9) 0.172(10) 0.108(8) 0.019(8) 0.021(7) 0.030(8)
C85 0.162(10) 0.171(12) 0.117(9) 0.019(9) 0.039(8) 0.019(10)
C86 0.215(15) 0.189(14) 0.151(14) 0.019(13) 0.043(12) -0.010(13)
O1 0.078(5) 0.118(7) 0.055(5) 0.003(5) 0.026(4) -0.025(4)
O2 0.058(4) 0.113(6) 0.061(5) 0.018(5) 0.019(4) -0.007(4)
C61 0.064(6) 0.103(7) 0.063(6) 0.021(6) 0.024(5) -0.003(5)
C62 0.079(6) 0.117(8) 0.091(7) 0.030(6) 0.027(5) -0.014(5)
C63 0.088(6) 0.137(9) 0.123(8) 0.039(7) 0.020(6) -0.013(6)
C64 0.085(7) 0.158(10) 0.145(10) 0.042(6) 0.024(7) -0.017(6)
C65 0.082(9) 0.168(12) 0.158(13) 0.000 0.030(9) 0.000
O3 0.138(8) 0.172(9) 0.118(8) 0.002(7) 0.077(6) 0.047(7)
O4 0.085(7) 0.338(16) 0.260(14) -0.123(11) 0.061(8) -0.004(9)
C66 0.121(9) 0.258(13) 0.214(12) -0.043(9) 0.056(9) 0.041(9)
C67 0.153(9) 0.271(14) 0.239(13) -0.031(9) 0.058(10) 0.052(9)
C68 0.178(10) 0.271(15) 0.268(15) -0.023(9) 0.077(11) 0.048(8)
C69 0.192(11) 0.275(17) 0.277(16) -0.009(7) 0.089(13) 0.040(8)
C70 0.199(14) 0.271(19) 0.274(18) 0.000 0.104(15) 0.000

loop_
_atom_type_symbol
_atom_type_description
_atom_type_scat_dispersion_real
_atom_type_scat_dispersion_imag
_atom_type_scat_source
C C 0.0033 0.0016 'International Tables Vol C Tables 4.2.6.8 and 6.1.1.4'
H H 0.0000 0.0000 'International Tables Vol C Tables 4.2.6.8 and 6.1.1.4'
N N 0.0061 0.0033 'International Tables Vol C Tables 4.2.6.8 and 6.1.1.4'
O O 0.0106 0.0060 'International Tables Vol C Tables 4.2.6.8 and 6.1.1.4'
S S 0.1246 0.1234 'International Tables Vol C Tables 4.2.6.8 and 6.1.1.4'

loop_
_geom_angle_atom_site_label_1
_geom_angle_atom_site_label_2
_geom_angle_atom_site_label_3
_geom_angle
_geom_angle_site_symmetry_1
_geom_angle_site_symmetry_3
_geom_angle_publ_flag
C1 N1 H1 131(7) . . ?
C1 N1 C22 123.7(9) . 2_656 ?
C22 N1 H1 105(7) 2_656 . ?
C1 N2 H2 116(6) . . ?
C1 N2 C2 131.6(9) . . ?
C2 N2 H2 112(6) . . ?
C3 N3 H3 113(7) . . ?
C3 N3 C8 109.2(9) . . ?
C8 N3 H3 131(6) . . ?
C9 N4 H4 108(6) . . ?
C14 N4 H4 120(6) . . ?
C14 N4 C9 132.5(10) . . ?
C14 N5 H5 120(6) . . ?
C14 N5 C15 124.8(11) . . ?
C15 N5 H5 115(6) . . ?
N1 C1 S1 124.3(8) . . ?
N1 C1 N2 111.8(9) . . ?
N2 C1 S1 123.9(8) . . ?
N2 C2 C7 124.7(10) . . ?
C3 C2 N2 118.1(10) . . ?
C3 C2 C7 117.1(10) . . ?
N3 C3 C4 108.7(9) . . ?
C2 C3 N3 129.7(10) . . ?
C2 C3 C4 121.5(10) . . ?
C3 C4 C13 106.7(9) . . ?
C5 C4 C3 118.9(10) . . ?
C5 C4 C13 134.3(10) . . ?
C4 C5 H5A 119.7 . . ?
C6 C5 C4 120.7(10) . . ?
C6 C5 H5A 119.7 . . ?
C5 C6 C7 119.7(9) . . ?
C5 C6 C23 120.5(9) . . ?
C7 C6 C23 119.4(9) . . ?
C2 C7 C6 122.0(10) . . ?
C2 C7 H7 119.0 . . ?
C6 C7 H7 119.0 . . ?
N3 C8 C13 108.7(9) . . ?
C9 C8 N3 128.7(10) . . ?
C9 C8 C13 122.6(10) . . ?
C8 C9 N4 117.1(10) . . ?
C10 C9 N4 128.0(10) . . ?
C10 C9 C8 115.0(11) . . ?
C9 C10 H10 117.5 . . ?
C9 C10 C11 125.0(11) . . ?
C11 C10 H10 117.5 . . ?
C10 C11 C27 118.0(9) . . ?
C12 C11 C10 118.0(10) . . ?
C12 C11 C27 123.9(10) . . ?
C11 C12 H12 119.6 . . ?
C11 C12 C13 120.8(11) . . ?
C13 C12 H12 119.6 . . ?
C8 C13 C4 106.7(9) . . ?
C12 C13 C4 134.9(11) . . ?
C12 C13 C8 118.5(10) . . ?
N4 C14 S2 124.1(10) . . ?
N5 C14 S2 124.4(10) . . ?
N5 C14 N4 111.5(11) . . ?
N5 C15 H15A 109.5 . . ?
N5 C15 H15B 109.5 . . ?
N5 C15 C16 110.9(9) . . ?
H15A C15 H15B 108.1 . . ?
C16 C15 H15A 109.5 . . ?
C16 C15 H15B 109.5 . . ?
C17 C16 C15 119.6(9) . . ?
C21 C16 C15 120.7(9) . . ?
C21 C16 C17 119.8(7) . . ?
C16 C17 H17 120.0 . . ?
C16 C17 C18 120.0(7) . . ?
C18 C17 H17 120.0 . . ?
C17 C18 H18 119.7 . . ?
C17 C18 C19 120.6(7) . . ?
C19 C18 H18 119.7 . . ?
C18 C19 C20 118.8(7) . . ?
C18 C19 C22 122.2(8) . . ?
C20 C19 C22 119.0(8) . . ?
C19 C20 H20 120.1 . . ?
C21 C20 C19 119.8(7) . . ?
C21 C20 H20 120.1 . . ?
C16 C21 C20 120.9(7) . . ?
C16 C21 H21 119.6 . . ?
C20 C21 H21 119.6 . . ?
N1 C22 C19 115.7(8) 2_656 . ?
N1 C22 H22A 108.3 2_656 . ?
N1 C22 H22B 108.3 2_656 . ?
C19 C22 H22A 108.3 . . ?
C19 C22 H22B 108.3 . . ?
H22A C22 H22B 107.4 . . ?
C6 C23 C24A 102.8(8) . . ?
C6 C23 C25 102.2(8) . . ?
C6 C23 C26 114.0(10) . . ?
C24 C23 C6 116.5(10) . . ?
C24 C23 C25 104.5(10) . . ?
C24 C23 C26 114.0(10) . . ?
C25A C23 C6 117.2(9) . . ?
C25A C23 C24A 100.5(9) . . ?
C26 C23 C25 103.4(9) . . ?
C26A C23 C6 116.9(10) . . ?
C26A C23 C24A 101.5(9) . . ?
C26A C23 C25A 114.1(10) . . ?
C23 C24 H24A 109.5 . . ?
C23 C24 H24B 109.5 . . ?
C23 C24 H24C 109.5 . . ?
H24A C24 H24B 109.5 . . ?
H24A C24 H24C 109.5 . . ?
H24B C24 H24C 109.5 . . ?
C23 C24A H24D 109.5 . . ?
C23 C24A H24E 109.5 . . ?
C23 C24A H24F 109.5 . . ?
H24D C24A H24E 109.5 . . ?
H24D C24A H24F 109.5 . . ?
H24E C24A H24F 109.5 . . ?
C23 C25 H25A 109.5 . . ?
C23 C25 H25B 109.5 . . ?
C23 C25 H25C 109.5 . . ?
H25A C25 H25B 109.5 . . ?
H25A C25 H25C 109.5 . . ?
H25B C25 H25C 109.5 . . ?
C23 C25A H25D 109.5 . . ?
C23 C25A H25E 109.5 . . ?
C23 C25A H25F 109.5 . . ?
H25D C25A H25E 109.5 . . ?
H25D C25A H25F 109.5 . . ?
H25E C25A H25F 109.5 . . ?
C23 C26 H26A 109.5 . . ?
C23 C26 H26B 109.5 . . ?
C23 C26 H26C 109.5 . . ?
H26A C26 H26B 109.5 . . ?
H26A C26 H26C 109.5 . . ?
H26B C26 H26C 109.5 . . ?
C23 C26A H26D 109.5 . . ?
C23 C26A H26E 109.5 . . ?
C23 C26A H26F 109.5 . . ?
H26D C26A H26E 109.5 . . ?
H26D C26A H26F 109.5 . . ?
H26E C26A H26F 109.5 . . ?
C11 C27 C29 109.5(8) . . ?
C28 C27 C11 112.5(8) . . ?
C28 C27 C29 106.3(9) . . ?
C28 C27 C30 110.7(9) . . ?
C30 C27 C11 110.4(9) . . ?
C30 C27 C29 107.2(8) . . ?
C27 C28 H28A 109.5 . . ?
C27 C28 H28B 109.5 . . ?
C27 C28 H28C 109.5 . . ?
H28A C28 H28B 109.5 . . ?
H28A C28 H28C 109.5 . . ?
H28B C28 H28C 109.5 . . ?
C27 C29 H29A 109.5 . . ?
C27 C29 H29B 109.5 . . ?
C27 C29 H29C 109.5 . . ?
H29A C29 H29B 109.5 . . ?
H29A C29 H29C 109.5 . . ?
H29B C29 H29C 109.5 . . ?
C27 C30 H30A 109.5 . . ?
C27 C30 H30B 109.5 . . ?
C27 C30 H30C 109.5 . . ?
H30A C30 H30B 109.5 . . ?
H30A C30 H30C 109.5 . . ?
H30B C30 H30C 109.5 . . ?
C31 N6 H6 120(10) . . ?
C31 N6 C52 120.9(13) . 2_656 ?
C52 N6 H6 118(10) 2_656 . ?
C31 N7 H7A 112(7) . . ?
C31 N7 C32 130.4(12) . . ?
C32 N7 H7A 117(7) . . ?
C33 N8 H8 116(6) . . ?
C38 N8 H8 137(6) . . ?
C38 N8 C33 106.7(9) . . ?
C39 N9 H9 119(6) . . ?
C44 N9 H9 106(6) . . ?
C44 N9 C39 129.3(10) . . ?
C44 N10 H10A 133(6) . . ?
C44 N10 C45 123.0(10) . . ?
C45 N10 H10A 104(6) . . ?
N6 C31 S3 122.7(10) . . ?
N7 C31 S3 126.0(11) . . ?
N7 C31 N6 111.3(13) . . ?
C33 C32 N7 113.7(10) . . ?
C37 C32 N7 126.6(10) . . ?
C37 C32 C33 119.5(11) . . ?
N8 C33 C34 110.8(9) . . ?
C32 C33 N8 130.1(10) . . ?
C32 C33 C34 119.1(11) . . ?
C33 C34 C43 104.6(10) . . ?
C35 C34 C33 120.8(10) . . ?
C35 C34 C43 134.6(10) . . ?
C34 C35 H35 120.3 . . ?
C36 C35 C34 119.4(10) . . ?
C36 C35 H35 120.3 . . ?
C35 C36 C37 119.6(10) . . ?
C35 C36 C53 121.1(9) . . ?
C37 C36 C53 119.3(8) . . ?
C32 C37 C36 121.6(10) . . ?
C32 C37 H37 119.2 . . ?
C36 C37 H37 119.2 . . ?
N8 C38 C39 128.2(10) . . ?
N8 C38 C43 112.0(10) . . ?
C43 C38 C39 119.7(10) . . ?
C38 C39 N9 116.3(9) . . ?
C40 C39 N9 125.7(10) . . ?
C40 C39 C38 117.6(10) . . ?
C39 C40 H40 118.5 . . ?
C39 C40 C41 123.0(10) . . ?
C41 C40 H40 118.5 . . ?
C40 C41 C57 118.7(9) . . ?
C42 C41 C40 118.6(9) . . ?
C42 C41 C57 122.6(9) . . ?
C41 C42 H42 120.1 . . ?
C41 C42 C43 119.8(10) . . ?
C43 C42 H42 120.1 . . ?
C38 C43 C34 105.9(9) . . ?
C38 C43 C42 121.3(10) . . ?
C42 C43 C34 132.8(10) . . ?
N9 C44 S4 126.3(10) . . ?
N10 C44 S4 123.8(9) . . ?
N10 C44 N9 109.8(10) . . ?
N10 C45 H45A 108.6 . . ?
N10 C45 H45B 108.6 . . ?
N10 C45 C46 114.8(11) . . ?
H45A C45 H45B 107.5 . . ?
C46 C45 H45A 108.6 . . ?
C46 C45 H45B 108.6 . . ?
C47 C46 C45 122.7(11) . . ?
C47 C46 C51 119.0(8) . . ?
C51 C46 C45 117.9(11) . . ?
C46 C47 H47 119.4 . . ?
C46 C47 C48 121.3(8) . . ?
C48 C47 H47 119.4 . . ?
C47 C48 H48 120.3 . . ?
C49 C48 C47 119.4(8) . . ?
C49 C48 H48 120.3 . . ?
C48 C49 C52 115.9(13) . . ?
C50 C49 C48 119.5(8) . . ?
C50 C49 C52 124.3(13) . . ?
C49 C50 H50 119.3 . . ?
C49 C50 C51 121.4(8) . . ?
C51 C50 H50 119.3 . . ?
C46 C51 H51 120.4 . . ?
C50 C51 C46 119.2(8) . . ?
C50 C51 H51 120.4 . . ?
N6 C52 C49 105.9(12) 2_656 . ?
N6 C52 H52A 110.6 2_656 . ?
N6 C52 H52B 110.6 2_656 . ?
C49 C52 H52A 110.6 . . ?
C49 C52 H52B 110.6 . . ?
H52A C52 H52B 108.7 . . ?
C36 C53 C55 107.2(8) . . ?
C36 C53 C56A 105.8(9) . . ?
C54 C53 C36 111.2(9) . . ?
C54 C53 C55 105.2(8) . . ?
C54A C53 C36 113.4(10) . . ?
C54A C53 C56A 105.6(10) . . ?
C55A C53 C36 112.3(10) . . ?
C55A C53 C54A 112.9(10) . . ?
C55A C53 C56A 106.0(10) . . ?
C56 C53 C36 114.5(8) . . ?
C56 C53 C54 113.1(10) . . ?
C56 C53 C55 104.8(9) . . ?
C53 C54 H54A 109.5 . . ?
C53 C54 H54B 109.5 . . ?
C53 C54 H54C 109.5 . . ?
H54A C54 H54B 109.5 . . ?
H54A C54 H54C 109.5 . . ?
H54B C54 H54C 109.5 . . ?
C53 C54A H54D 109.5 . . ?
C53 C54A H54E 109.5 . . ?
C53 C54A H54F 109.5 . . ?
H54D C54A H54E 109.5 . . ?
H54D C54A H54F 109.5 . . ?
H54E C54A H54F 109.5 . . ?
C53 C55 H55A 109.5 . . ?
C53 C55 H55B 109.5 . . ?
C53 C55 H55C 109.5 . . ?
H55A C55 H55B 109.5 . . ?
H55A C55 H55C 109.5 . . ?
H55B C55 H55C 109.5 . . ?
C53 C55A H55D 109.5 . . ?
C53 C55A H55E 109.5 . . ?
C53 C55A H55F 109.5 . . ?
H55D C55A H55E 109.5 . . ?
H55D C55A H55F 109.5 . . ?
H55E C55A H55F 109.5 . . ?
C53 C56 H56A 109.5 . . ?
C53 C56 H56B 109.5 . . ?
C53 C56 H56C 109.5 . . ?
H56A C56 H56B 109.5 . . ?
H56A C56 H56C 109.5 . . ?
H56B C56 H56C 109.5 . . ?
C53 C56A H56D 109.5 . . ?
C53 C56A H56E 109.5 . . ?
C53 C56A H56F 109.5 . . ?
H56D C56A H56E 109.5 . . ?
H56D C56A H56F 109.5 . . ?
H56E C56A H56F 109.5 . . ?
C41 C57 C58 112.8(7) . . ?
C41 C57 C59 110.1(7) . . ?
C41 C57 C60 110.4(8) . . ?
C58 C57 C59 108.2(8) . . ?
C58 C57 C60 106.8(8) . . ?
C60 C57 C59 108.5(7) . . ?
C57 C58 H58A 109.5 . . ?
C57 C58 H58B 109.5 . . ?
C57 C58 H58C 109.5 . . ?
H58A C58 H58B 109.5 . . ?
H58A C58 H58C 109.5 . . ?
H58B C58 H58C 109.5 . . ?
C57 C59 H59A 109.5 . . ?
C57 C59 H59B 109.5 . . ?
C57 C59 H59C 109.5 . . ?
H59A C59 H59B 109.5 . . ?
H59A C59 H59C 109.5 . . ?
H59B C59 H59C 109.5 . . ?
C57 C60 H60A 109.5 . . ?
C57 C60 H60B 109.5 . . ?
C57 C60 H60C 109.5 . . ?
H60A C60 H60B 109.5 . . ?
H60A C60 H60C 109.5 . . ?
H60B C60 H60C 109.5 . . ?
C87 N12 C91 109.5(8) . . ?
C87 N12 C95 111.5(8) . . ?
C95 N12 C91 107.5(8) . . ?
C99 N12 C87 107.6(8) . . ?
C99 N12 C91 110.1(8) . . ?
C99 N12 C95 110.6(8) . . ?
N12 C87 H87A 108.0 . . ?
N12 C87 H87B 108.0 . . ?
H87A C87 H87B 107.2 . . ?
C88 C87 N12 117.3(9) . . ?
C88 C87 H87A 108.0 . . ?
C88 C87 H87B 108.0 . . ?
C87 C88 H88A 109.6 . . ?
C87 C88 H88B 109.6 . . ?
C87 C88 C89 110.2(11) . . ?
H88A C88 H88B 108.1 . . ?
C89 C88 H88A 109.6 . . ?
C89 C88 H88B 109.6 . . ?
C88 C89 H89A 109.4 . . ?
C88 C89 H89B 109.4 . . ?
H89A C89 H89B 108.0 . . ?
C90 C89 C88 111.0(11) . . ?
C90 C89 H89A 109.4 . . ?
C90 C89 H89B 109.4 . . ?
C89 C90 H90A 109.5 . . ?
C89 C90 H90B 109.5 . . ?
C89 C90 H90C 109.5 . . ?
H90A C90 H90B 109.5 . . ?
H90A C90 H90C 109.5 . . ?
H90B C90 H90C 109.5 . . ?
N12 C91 H91A 108.5 . . ?
N12 C91 H91B 108.5 . . ?
H91A C91 H91B 107.5 . . ?
C92 C91 N12 115.0(9) . . ?
C92 C91 H91A 108.5 . . ?
C92 C91 H91B 108.5 . . ?
C91 C92 H92A 109.9 . . ?
C91 C92 H92B 109.9 . . ?
C91 C92 C93 108.8(11) . . ?
H92A C92 H92B 108.3 . . ?
C93 C92 H92A 109.9 . . ?
C93 C92 H92B 109.9 . . ?
C92 C93 H93A 109.2 . . ?
C92 C93 H93B 109.2 . . ?
H93A C93 H93B 107.9 . . ?
C94 C93 C92 112.0(12) . . ?
C94 C93 H93A 109.2 . . ?
C94 C93 H93B 109.2 . . ?
C93 C94 H94A 109.5 . . ?
C93 C94 H94B 109.5 . . ?
C93 C94 H94C 109.5 . . ?
H94A C94 H94B 109.5 . . ?
H94A C94 H94C 109.5 . . ?
H94B C94 H94C 109.5 . . ?
N12 C95 H95A 108.5 . . ?
N12 C95 H95B 108.5 . . ?
H95A C95 H95B 107.5 . . ?
C96 C95 N12 115.1(9) . . ?
C96 C95 H95A 108.5 . . ?
C96 C95 H95B 108.5 . . ?
C95 C96 H96A 109.2 . . ?
C95 C96 H96B 109.2 . . ?
H96A C96 H96B 107.9 . . ?
C97 C96 C95 111.9(11) . . ?
C97 C96 H96A 109.2 . . ?
C97 C96 H96B 109.2 . . ?
C96 C97 H97A 109.0 . . ?
C96 C97 H97B 109.0 . . ?
H97A C97 H97B 107.8 . . ?
C98 C97 C96 113.0(12) . . ?
C98 C97 H97A 109.0 . . ?
C98 C97 H97B 109.0 . . ?
C97 C98 H98A 109.5 . . ?
C97 C98 H98B 109.5 . . ?
C97 C98 H98C 109.5 . . ?
H98A C98 H98B 109.5 . . ?
H98A C98 H98C 109.5 . . ?
H98B C98 H98C 109.5 . . ?
N12 C99 H99A 107.9 . . ?
N12 C99 H99B 107.9 . . ?
N12 C99 C100 117.6(10) . . ?
H99A C99 H99B 107.2 . . ?
C100 C99 H99A 107.9 . . ?
C100 C99 H99B 107.9 . . ?
C99 C100 H10B 110.4 . . ?
C99 C100 H10C 110.4 . . ?
C99 C100 C101 106.6(11) . . ?
H10B C100 H10C 108.6 . . ?
C101 C100 H10B 110.4 . . ?
C101 C100 H10C 110.4 . . ?
C100 C101 H10D 109.9 . . ?
C100 C101 H10E 109.9 . . ?
H10D C101 H10E 108.3 . . ?
C102 C101 C100 109.0(12) . . ?
C102 C101 H10D 109.9 . . ?
C102 C101 H10E 109.9 . . ?
C101 C102 H10F 109.5 . . ?
C101 C102 H10G 109.5 . . ?
C101 C102 H10H 109.5 . . ?
H10F C102 H10G 109.5 . . ?
H10F C102 H10H 109.5 . . ?
H10G C102 H10H 109.5 . . ?
C71 N11 C79 106.9(8) . . ?
C71 N11 C83 108.9(7) . . ?
C75 N11 C71 111.3(7) . . ?
C75 N11 C79 111.3(8) . . ?
C75 N11 C83 107.6(8) . . ?
C83 N11 C79 110.8(8) . . ?
N11 C71 H71A 108.4 . . ?
N11 C71 H71B 108.4 . . ?
H71A C71 H71B 107.4 . . ?
C72 C71 N11 115.7(9) . . ?
C72 C71 H71A 108.4 . . ?
C72 C71 H71B 108.4 . . ?
C71 C72 H72A 109.0 . . ?
C71 C72 H72B 109.0 . . ?
H72A C72 H72B 107.8 . . ?
C73 C72 C71 112.8(10) . . ?
C73 C72 H72A 109.0 . . ?
C73 C72 H72B 109.0 . . ?
C72 C73 H73A 109.0 . . ?
C72 C73 H73B 109.0 . . ?
H73A C73 H73B 107.8 . . ?
C74 C73 C72 112.9(10) . . ?
C74 C73 H73A 109.0 . . ?
C74 C73 H73B 109.0 . . ?
C73 C74 H74A 109.5 . . ?
C73 C74 H74B 109.5 . . ?
C73 C74 H74C 109.5 . . ?
H74A C74 H74B 109.5 . . ?
H74A C74 H74C 109.5 . . ?
H74B C74 H74C 109.5 . . ?
N11 C75 H75A 107.7 . . ?
N11 C75 H75B 107.7 . . ?
N11 C75 C76 118.5(8) . . ?
H75A C75 H75B 107.1 . . ?
C76 C75 H75A 107.7 . . ?
C76 C75 H75B 107.7 . . ?
C75 C76 H76A 109.7 . . ?
C75 C76 H76B 109.7 . . ?
C75 C76 C77 110.0(9) . . ?
H76A C76 H76B 108.2 . . ?
C77 C76 H76A 109.7 . . ?
C77 C76 H76B 109.7 . . ?
C76 C77 H77A 108.7 . . ?
C76 C77 H77B 108.7 . . ?
H77A C77 H77B 107.6 . . ?
C78 C77 C76 114.4(9) . . ?
C78 C77 H77A 108.7 . . ?
C78 C77 H77B 108.7 . . ?
C77 C78 H78A 109.5 . . ?
C77 C78 H78B 109.5 . . ?
C77 C78 H78C 109.5 . . ?
H78A C78 H78B 109.5 . . ?
H78A C78 H78C 109.5 . . ?
H78B C78 H78C 109.5 . . ?
N11 C79 H79A 108.0 . . ?
N11 C79 H79B 108.0 . . ?
H79A C79 H79B 107.3 . . ?
C80 C79 N11 117.1(9) . . ?
C80 C79 H79A 108.0 . . ?
C80 C79 H79B 108.0 . . ?
C79 C80 H80A 109.9 . . ?
C79 C80 H80B 109.9 . . ?
C79 C80 C81 109.0(10) . . ?
H80A C80 H80B 108.3 . . ?
C81 C80 H80A 109.9 . . ?
C81 C80 H80B 109.9 . . ?
C80 C81 H81A 109.6 . . ?
C80 C81 H81B 109.6 . . ?
H81A C81 H81B 108.1 . . ?
C82 C81 C80 110.4(11) . . ?
C82 C81 H81A 109.6 . . ?
C82 C81 H81B 109.6 . . ?
C81 C82 H82A 109.5 . . ?
C81 C82 H82B 109.5 . . ?
C81 C82 H82C 109.5 . . ?
H82A C82 H82B 109.5 . . ?
H82A C82 H82C 109.5 . . ?
H82B C82 H82C 109.5 . . ?
N11 C83 H83A 108.3 . . ?
N11 C83 H83B 108.3 . . ?
H83A C83 H83B 107.4 . . ?
C84 C83 N11 116.0(9) . . ?
C84 C83 H83A 108.3 . . ?
C84 C83 H83B 108.3 . . ?
C83 C84 H84A 109.7 . . ?
C83 C84 H84B 109.7 . . ?
C83 C84 C85 109.9(10) . . ?
H84A C84 H84B 108.2 . . ?
C85 C84 H84A 109.7 . . ?
C85 C84 H84B 109.7 . . ?
C84 C85 H85A 109.9 . . ?
C84 C85 H85B 109.9 . . ?
H85A C85 H85B 108.3 . . ?
C86 C85 C84 109.1(11) . . ?
C86 C85 H85A 109.9 . . ?
C86 C85 H85B 109.9 . . ?
C85 C86 H86A 109.5 . . ?
C85 C86 H86B 109.5 . . ?
C85 C86 H86C 109.5 . . ?
H86A C86 H86B 109.5 . . ?
H86A C86 H86C 109.5 . . ?
H86B C86 H86C 109.5 . . ?
O1 C61 C62 116.8(9) . . ?
O2 C61 O1 121.8(11) . . ?
O2 C61 C62 121.3(9) . . ?
C61 C62 H62A 107.8 . . ?
C61 C62 H62B 107.8 . . ?
H62A C62 H62B 107.2 . . ?
C63 C62 C61 117.8(9) . . ?
C63 C62 H62A 107.8 . . ?
C63 C62 H62B 107.8 . . ?
C62 C63 H63A 110.0 . . ?
C62 C63 H63B 110.0 . . ?
C62 C63 C64 108.4(11) . . ?
H63A C63 H63B 108.4 . . ?
C64 C63 H63A 110.0 . . ?
C64 C63 H63B 110.0 . . ?
C63 C64 H64A 110.5 . . ?
C63 C64 H64B 110.5 . . ?
H64A C64 H64B 108.7 . . ?
C65 C64 C63 106.1(11) . . ?
C65 C64 H64A 110.5 . . ?
C65 C64 H64B 110.5 . . ?
C64 C65 C64 114.8(17) . 2_656 ?
C64 C65 H65A 108.6 . . ?
C64 C65 H65A 108.6 2_656 . ?
C64 C65 H65B 108.6 2_656 . ?
C64 C65 H65B 108.6 . . ?
H65A C65 H65B 107.5 . . ?
O3 C66 C67 119.9(12) . . ?
O4 C66 O3 120.1(17) . . ?
O4 C66 C67 119.8(13) . . ?
C66 C67 H67A 109.4 . . ?
C66 C67 H67B 109.4 . . ?
H67A C67 H67B 108.0 . . ?
C68 C67 C66 111.1(13) . . ?
C68 C67 H67A 109.4 . . ?
C68 C67 H67B 109.4 . . ?
C67 C68 H68A 109.6 . . ?
C67 C68 H68B 109.6 . . ?
C67 C68 C69 110.4(15) . . ?
H68A C68 H68B 108.1 . . ?
C69 C68 H68A 109.6 . . ?
C69 C68 H68B 109.6 . . ?
C68 C69 H69A 111.2 . . ?
C68 C69 H69B 111.2 . . ?
H69A C69 H69B 109.1 . . ?
C70 C69 C68 102.8(13) . . ?
C70 C69 H69A 111.2 . . ?
C70 C69 H69B 111.2 . . ?
C69 C70 C69 118.5(19) . 2_656 ?
C69 C70 H70A 107.7 . . ?
C69 C70 H70A 107.7 2_656 . ?
C69 C70 H70B 107.7 2_656 . ?
C69 C70 H70B 107.7 . . ?
H70A C70 H70B 107.1 . . ?

loop_
_geom_bond_atom_site_label_1
_geom_bond_atom_site_label_2
_geom_bond_distance
_geom_bond_site_symmetry_2
_geom_bond_publ_flag
S1 C1 1.668(11) . ?
S2 C14 1.674(13) . ?
N1 H1 0.88(2) . ?
N1 C1 1.332(13) . ?
N1 C22 1.452(12) 2_656 ?
N2 H2 0.88(2) . ?
N2 C1 1.376(12) . ?
N2 C2 1.394(13) . ?
N3 H3 0.88(2) . ?
N3 C3 1.377(12) . ?
N3 C8 1.406(13) . ?
N4 H4 0.88(2) . ?
N4 C9 1.390(13) . ?
N4 C14 1.365(14) . ?
N5 H5 0.87(2) . ?
N5 C14 1.318(14) . ?
N5 C15 1.466(13) . ?
C2 C3 1.369(13) . ?
C2 C7 1.406(13) . ?
C3 C4 1.430(13) . ?
C4 C5 1.408(13) . ?
C4 C13 1.451(14) . ?
C5 H5A 0.9500 . ?
C5 C6 1.335(13) . ?
C6 C7 1.421(14) . ?
C6 C23 1.505(13) . ?
C7 H7 0.9500 . ?
C8 C9 1.383(14) . ?
C8 C13 1.414(14) . ?
C9 C10 1.379(14) . ?
C10 H10 0.9500 . ?
C10 C11 1.399(14) . ?
C11 C12 1.352(14) . ?
C11 C27 1.534(14) . ?
C12 H12 0.9500 . ?
C12 C13 1.399(14) . ?
C15 H15A 0.9900 . ?
C15 H15B 0.9900 . ?
C15 C16 1.546(13) . ?
C16 C17 1.374(8) . ?
C16 C21 1.366(8) . ?
C17 H17 0.9500 . ?
C17 C18 1.382(8) . ?
C18 H18 0.9500 . ?
C18 C19 1.386(8) . ?
C19 C20 1.388(8) . ?
C19 C22 1.530(12) . ?
C20 H20 0.9500 . ?
C20 C21 1.385(8) . ?
C21 H21 0.9500 . ?
C22 H22A 0.9900 . ?
C22 H22B 0.9900 . ?
C23 C24 1.472(12) . ?
C23 C24A 1.669(12) . ?
C23 C25 1.642(12) . ?
C23 C25A 1.494(11) . ?
C23 C26 1.511(12) . ?
C23 C26A 1.489(11) . ?
C24 H24A 0.9800 . ?
C24 H24B 0.9800 . ?
C24 H24C 0.9800 . ?
C24A H24D 0.9800 . ?
C24A H24E 0.9800 . ?
C24A H24F 0.9800 . ?
C25 H25A 0.9800 . ?
C25 H25B 0.9800 . ?
C25 H25C 0.9800 . ?
C25A H25D 0.9800 . ?
C25A H25E 0.9800 . ?
C25A H25F 0.9800 . ?
C26 H26A 0.9800 . ?
C26 H26B 0.9800 . ?
C26 H26C 0.9800 . ?
C26A H26D 0.9800 . ?
C26A H26E 0.9800 . ?
C26A H26F 0.9800 . ?
C27 C28 1.509(11) . ?
C27 C29 1.561(11) . ?
C27 C30 1.518(11) . ?
C28 H28A 0.9800 . ?
C28 H28B 0.9800 . ?
C28 H28C 0.9800 . ?
C29 H29A 0.9800 . ?
C29 H29B 0.9800 . ?
C29 H29C 0.9800 . ?
C30 H30A 0.9800 . ?
C30 H30B 0.9800 . ?
C30 H30C 0.9800 . ?
S3 C31 1.663(15) . ?
S4 C44 1.649(12) . ?
N6 H6 0.89(2) . ?
N6 C31 1.363(16) . ?
N6 C52 1.459(15) 2_656 ?
N7 H7A 0.88(2) . ?
N7 C31 1.355(15) . ?
N7 C32 1.431(14) . ?
N8 H8 0.87(2) . ?
N8 C33 1.404(13) . ?
N8 C38 1.371(12) . ?
N9 H9 0.88(2) . ?
N9 C39 1.432(13) . ?
N9 C44 1.374(13) . ?
N10 H10A 0.88(2) . ?
N10 C44 1.343(13) . ?
N10 C45 1.477(14) . ?
C32 C33 1.402(14) . ?
C32 C37 1.346(14) . ?
C33 C34 1.408(14) . ?
C34 C35 1.383(14) . ?
C34 C43 1.494(14) . ?
C35 H35 0.9500 . ?
C35 C36 1.371(13) . ?
C36 C37 1.416(13) . ?
C36 C53 1.527(13) . ?
C37 H37 0.9500 . ?
C38 C39 1.414(14) . ?
C38 C43 1.386(14) . ?
C39 C40 1.383(13) . ?
C40 H40 0.9500 . ?
C40 C41 1.397(13) . ?
C41 C42 1.378(13) . ?
C41 C57 1.508(12) . ?
C42 H42 0.9500 . ?
C42 C43 1.398(13) . ?
C45 H45A 0.9900 . ?
C45 H45B 0.9900 . ?
C45 C46 1.514(15) . ?
C46 C47 1.381(8) . ?
C46 C51 1.399(8) . ?
C47 H47 0.9500 . ?
C47 C48 1.392(8) . ?
C48 H48 0.9500 . ?
C48 C49 1.384(9) . ?
C49 C50 1.379(9) . ?
C49 C52 1.569(17) . ?
C50 H50 0.9500 . ?
C50 C51 1.387(8) . ?
C51 H51 0.9500 . ?
C52 H52A 0.9900 . ?
C52 H52B 0.9900 . ?
C53 C54 1.510(11) . ?
C53 C54A 1.504(12) . ?
C53 C55 1.594(11) . ?
C53 C55A 1.501(12) . ?
C53 C56 1.500(11) . ?
C53 C56A 1.595(12) . ?
C54 H54A 0.9800 . ?
C54 H54B 0.9800 . ?
C54 H54C 0.9800 . ?
C54A H54D 0.9800 . ?
C54A H54E 0.9800 . ?
C54A H54F 0.9800 . ?
C55 H55A 0.9800 . ?
C55 H55B 0.9800 . ?
C55 H55C 0.9800 . ?
C55A H55D 0.9800 . ?
C55A H55E 0.9800 . ?
C55A H55F 0.9800 . ?
C56 H56A 0.9800 . ?
C56 H56B 0.9800 . ?
C56 H56C 0.9800 . ?
C56A H56D 0.9800 . ?
C56A H56E 0.9800 . ?
C56A H56F 0.9800 . ?
C57 C58 1.536(10) . ?
C57 C59 1.545(10) . ?
C57 C60 1.538(10) . ?
C58 H58A 0.9800 . ?
C58 H58B 0.9800 . ?
C58 H58C 0.9800 . ?
C59 H59A 0.9800 . ?
C59 H59B 0.9800 . ?
C59 H59C 0.9800 . ?
C60 H60A 0.9800 . ?
C60 H60B 0.9800 . ?
C60 H60C 0.9800 . ?
N12 C87 1.520(11) . ?
N12 C91 1.525(11) . ?
N12 C95 1.525(11) . ?
N12 C99 1.506(11) . ?
C87 H87A 0.9900 . ?
C87 H87B 0.9900 . ?
C87 C88 1.513(12) . ?
C88 H88A 0.9900 . ?
C88 H88B 0.9900 . ?
C88 C89 1.529(13) . ?
C89 H89A 0.9900 . ?
C89 H89B 0.9900 . ?
C89 C90 1.453(9) . ?
C90 H90A 0.9800 . ?
C90 H90B 0.9800 . ?
C90 H90C 0.9800 . ?
C91 H91A 0.9900 . ?
C91 H91B 0.9900 . ?
C91 C92 1.513(12) . ?
C92 H92A 0.9900 . ?
C92 H92B 0.9900 . ?
C92 C93 1.521(13) . ?
C93 H93A 0.9900 . ?
C93 H93B 0.9900 . ?
C93 C94 1.459(10) . ?
C94 H94A 0.9800 . ?
C94 H94B 0.9800 . ?
C94 H94C 0.9800 . ?
C95 H95A 0.9900 . ?
C95 H95B 0.9900 . ?
C95 C96 1.520(12) . ?
C96 H96A 0.9900 . ?
C96 H96B 0.9900 . ?
C96 C97 1.510(13) . ?
C97 H97A 0.9900 . ?
C97 H97B 0.9900 . ?
C97 C98 1.467(10) . ?
C98 H98A 0.9800 . ?
C98 H98B 0.9800 . ?
C98 H98C 0.9800 . ?
C99 H99A 0.9900 . ?
C99 H99B 0.9900 . ?
C99 C100 1.517(12) . ?
C100 H10B 0.9900 . ?
C100 H10C 0.9900 . ?
C100 C101 1.578(14) . ?
C101 H10D 0.9900 . ?
C101 H10E 0.9900 . ?
C101 C102 1.454(10) . ?
C102 H10F 0.9800 . ?
C102 H10G 0.9800 . ?
C102 H10H 0.9800 . ?
N11 C71 1.519(10) . ?
N11 C75 1.505(10) . ?
N11 C79 1.524(10) . ?
N11 C83 1.522(11) . ?
C71 H71A 0.9900 . ?
C71 H71B 0.9900 . ?
C71 C72 1.508(11) . ?
C72 H72A 0.9900 . ?
C72 H72B 0.9900 . ?
C72 C73 1.506(12) . ?
C73 H73A 0.9900 . ?
C73 H73B 0.9900 . ?
C73 C74 1.464(9) . ?
C74 H74A 0.9800 . ?
C74 H74B 0.9800 . ?
C74 H74C 0.9800 . ?
C75 H75A 0.9900 . ?
C75 H75B 0.9900 . ?
C75 C76 1.505(11) . ?
C76 H76A 0.9900 . ?
C76 H76B 0.9900 . ?
C76 C77 1.514(11) . ?
C77 H77A 0.9900 . ?
C77 H77B 0.9900 . ?
C77 C78 1.448(9) . ?
C78 H78A 0.9800 . ?
C78 H78B 0.9800 . ?
C78 H78C 0.9800 . ?
C79 H79A 0.9900 . ?
C79 H79B 0.9900 . ?
C79 C80 1.505(12) . ?
C80 H80A 0.9900 . ?
C80 H80B 0.9900 . ?
C80 C81 1.563(13) . ?
C81 H81A 0.9900 . ?
C81 H81B 0.9900 . ?
C81 C82 1.460(10) . ?
C82 H82A 0.9800 . ?
C82 H82B 0.9800 . ?
C82 H82C 0.9800 . ?
C83 H83A 0.9900 . ?
C83 H83B 0.9900 . ?
C83 C84 1.508(11) . ?
C84 H84A 0.9900 . ?
C84 H84B 0.9900 . ?
C84 C85 1.531(13) . ?
C85 H85A 0.9900 . ?
C85 H85B 0.9900 . ?
C85 C86 1.454(10) . ?
C86 H86A 0.9800 . ?
C86 H86B 0.9800 . ?
C86 H86C 0.9800 . ?
O1 C61 1.263(10) . ?
O2 C61 1.235(10) . ?
C61 C62 1.475(14) . ?
C62 H62A 0.9900 . ?
C62 H62B 0.9900 . ?
C62 C63 1.455(12) . ?
C63 H63A 0.9900 . ?
C63 H63B 0.9900 . ?
C63 C64 1.526(13) . ?
C64 H64A 0.9900 . ?
C64 H64B 0.9900 . ?
C64 C65 1.517(12) . ?
C65 H65A 0.9900 . ?
C65 H65B 0.9900 . ?
O3 C66 1.249(13) . ?
O4 C66 1.200(13) . ?
C66 C67 1.483(18) . ?
C67 H67A 0.9900 . ?
C67 H67B 0.9900 . ?
C67 C68 1.455(14) . ?
C68 H68A 0.9900 . ?
C68 H68B 0.9900 . ?
C68 C69 1.533(14) . ?
C69 H69A 0.9900 . ?
C69 H69B 0.9900 . ?
C69 C70 1.531(14) . ?
C70 H70A 0.9900 . ?
C70 H70B 0.9900 . ?

loop_
_geom_hbond_atom_site_label_D
_geom_hbond_atom_site_label_H
_geom_hbond_atom_site_label_A
_geom_hbond_distance_DH
_geom_hbond_distance_HA
_geom_hbond_distance_DA
_geom_hbond_angle_DHA
_geom_hbond_site_symmetry_A
_geom_hbond_publ_flag
N1 H1 O2 0.88(2) 2.25(7) 2.926(11) 133(8) . yes
N2 H2 O2 0.88(2) 1.97(5) 2.760(11) 148(9) . yes
N3 H3 O2 0.88(2) 2.17(4) 3.019(11) 162(8) . yes
N4 H4 O1 0.88(2) 1.94(4) 2.744(12) 152(8) . yes
N5 H5 O1 0.87(2) 2.04(5) 2.829(12) 151(8) . yes
N6 H6 O4 0.89(2) 2.23(11) 2.864(16) 128(11) . yes
N7 H7A O4 0.88(2) 1.96(6) 2.788(17) 155(11) . yes
N8 H8 O4 0.87(2) 2.10(4) 2.933(14) 161(9) . yes
N9 H9 O3 0.88(2) 2.01(5) 2.833(13) 157(9) . yes
N10 H10A O3 0.88(2) 2.21(6) 2.912(14) 136(7) . yes

loop_
_geom_torsion_atom_site_label_1
_geom_torsion_atom_site_label_2
_geom_torsion_atom_site_label_3
_geom_torsion_atom_site_label_4
_geom_torsion
_geom_torsion_site_symmetry_1
_geom_torsion_site_symmetry_2
_geom_torsion_site_symmetry_3
_geom_torsion_site_symmetry_4
_geom_torsion_publ_flag
N2 C2 C3 N3 5.1(17) . . . . ?
N2 C2 C3 C4 -178.9(9) . . . . ?
N2 C2 C7 C6 179.4(10) . . . . ?
N3 C3 C4 C5 178.6(9) . . . . ?
N3 C3 C4 C13 -1.2(12) . . . . ?
N3 C8 C9 N4 -2.5(18) . . . . ?
N3 C8 C9 C10 178.9(11) . . . . ?
N3 C8 C13 C4 0.7(12) . . . . ?
N3 C8 C13 C12 -178.5(10) . . . . ?
N4 C9 C10 C11 -176.9(12) . . . . ?
N5 C15 C16 C17 75.3(14) . . . . ?
N5 C15 C16 C21 -104.6(13) . . . . ?
C1 N2 C2 C3 -144.4(11) . . . . ?
C1 N2 C2 C7 39.7(17) . . . . ?
C2 N2 C1 S1 -7.8(16) . . . . ?
C2 N2 C1 N1 171.0(10) . . . . ?
C2 C3 C4 C5 1.9(16) . . . . ?
C2 C3 C4 C13 -177.9(9) . . . . ?
C3 N3 C8 C9 176.3(11) . . . . ?
C3 N3 C8 C13 -1.4(12) . . . . ?
C3 C2 C7 C6 3.5(15) . . . . ?
C3 C4 C5 C6 -1.7(16) . . . . ?
C3 C4 C13 C8 0.3(12) . . . . ?
C3 C4 C13 C12 179.3(12) . . . . ?
C4 C5 C6 C7 2.5(16) . . . . ?
C4 C5 C6 C23 175.3(9) . . . . ?
C5 C4 C13 C8 -179.4(12) . . . . ?
C5 C4 C13 C12 0(2) . . . . ?
C5 C6 C7 C2 -3.5(16) . . . . ?
C5 C6 C23 C24 10.8(17) . . . . ?
C5 C6 C23 C24A 59.5(13) . . . . ?
C5 C6 C23 C25 -102.4(13) . . . . ?
C5 C6 C23 C25A -49.5(16) . . . . ?
C5 C6 C23 C26 146.8(14) . . . . ?
C5 C6 C23 C26A 169.6(13) . . . . ?
C7 C2 C3 N3 -178.7(10) . . . . ?
C7 C2 C3 C4 -2.7(15) . . . . ?
C7 C6 C23 C24 -176.4(15) . . . . ?
C7 C6 C23 C24A -127.7(12) . . . . ?
C7 C6 C23 C25 70.4(13) . . . . ?
C7 C6 C23 C25A 123.3(14) . . . . ?
C7 C6 C23 C26 -40.4(16) . . . . ?
C7 C6 C23 C26A -17.6(15) . . . . ?
C8 N3 C3 C2 178.0(11) . . . . ?
C8 N3 C3 C4 1.6(12) . . . . ?
C8 C9 C10 C11 1.5(19) . . . . ?
C9 N4 C14 S2 -13(2) . . . . ?
C9 N4 C14 N5 166.0(12) . . . . ?
C9 C8 C13 C4 -177.3(10) . . . . ?
C9 C8 C13 C12 3.6(17) . . . . ?
C9 C10 C11 C12 0.7(19) . . . . ?
C9 C10 C11 C27 -177.5(11) . . . . ?
C10 C11 C12 C13 -0.8(17) . . . . ?
C10 C11 C27 C28 175.3(11) . . . . ?
C10 C11 C27 C29 57.3(13) . . . . ?
C10 C11 C27 C30 -60.5(13) . . . . ?
C11 C12 C13 C4 180.0(12) . . . . ?
C11 C12 C13 C8 -1.2(17) . . . . ?
C12 C11 C27 C28 -2.7(15) . . . . ?
C12 C11 C27 C29 -120.7(12) . . . . ?
C12 C11 C27 C30 121.5(12) . . . . ?
C13 C4 C5 C6 178.0(11) . . . . ?
C13 C8 C9 N4 175.0(11) . . . . ?
C13 C8 C9 C10 -3.6(17) . . . . ?
C14 N4 C9 C8 161.6(13) . . . . ?
C14 N4 C9 C10 -20(2) . . . . ?
C14 N5 C15 C16 -138.3(12) . . . . ?
C15 N5 C14 S2 -2.6(19) . . . . ?
C15 N5 C14 N4 178.7(11) . . . . ?
C15 C16 C17 C18 175.9(10) . . . . ?
C15 C16 C21 C20 -176.5(9) . . . . ?
C16 C17 C18 C19 1.6(16) . . . . ?
C17 C16 C21 C20 3.7(16) . . . . ?
C17 C18 C19 C20 1.5(15) . . . . ?
C17 C18 C19 C22 -176.7(9) . . . . ?
C18 C19 C20 C21 -2.0(15) . . . . ?
C18 C19 C22 N1 -1.5(14) . . . 2_656 ?
C19 C20 C21 C16 -0.5(15) . . . . ?
C20 C19 C22 N1 -179.7(9) . . . 2_656 ?
C21 C16 C17 C18 -4.2(16) . . . . ?
C22 N1 C1 S1 -7.9(15) 2_656 . . . ?
C22 N1 C1 N2 173.4(9) 2_656 . . . ?
C22 C19 C20 C21 176.3(9) . . . . ?
C23 C6 C7 C2 -176.3(9) . . . . ?
C27 C11 C12 C13 177.2(10) . . . . ?
N7 C32 C33 N8 -1.2(19) . . . . ?
N7 C32 C33 C34 175.9(11) . . . . ?
N7 C32 C37 C36 -176.8(12) . . . . ?
N8 C33 C34 C35 177.9(10) . . . . ?
N8 C33 C34 C43 -1.2(13) . . . . ?
N8 C38 C39 N9 1.7(18) . . . . ?
N8 C38 C39 C40 175.0(11) . . . . ?
N8 C38 C43 C34 1.4(13) . . . . ?
N8 C38 C43 C42 -176.9(10) . . . . ?
N9 C39 C40 C41 174.2(11) . . . . ?
N10 C45 C46 C47 -14.0(19) . . . . ?
N10 C45 C46 C51 173.6(11) . . . . ?
C31 N7 C32 C33 146.0(13) . . . . ?
C31 N7 C32 C37 -38(2) . . . . ?
C32 N7 C31 S3 12(2) . . . . ?
C32 N7 C31 N6 -170.2(13) . . . . ?
C32 C33 C34 C35 0.2(18) . . . . ?
C32 C33 C34 C43 -178.9(11) . . . . ?
C33 N8 C38 C39 -178.8(12) . . . . ?
C33 N8 C38 C43 -2.1(13) . . . . ?
C33 C32 C37 C36 -1(2) . . . . ?
C33 C34 C35 C36 1.1(18) . . . . ?
C33 C34 C43 C38 -0.1(13) . . . . ?
C33 C34 C43 C42 178.0(12) . . . . ?
C34 C35 C36 C37 -2.5(17) . . . . ?
C34 C35 C36 C53 178.7(10) . . . . ?
C35 C34 C43 C38 -179.0(13) . . . . ?
C35 C34 C43 C42 -1(2) . . . . ?
C35 C36 C37 C32 2.6(19) . . . . ?
C35 C36 C53 C54 -126.2(12) . . . . ?
C35 C36 C53 C54A -169.9(15) . . . . ?
C35 C36 C53 C55 119.3(12) . . . . ?
C35 C36 C53 C55A 60.6(16) . . . . ?
C35 C36 C53 C56 3.5(15) . . . . ?
C35 C36 C53 C56A -54.6(15) . . . . ?
C37 C32 C33 N8 -177.3(12) . . . . ?
C37 C32 C33 C34 -0.2(19) . . . . ?
C37 C36 C53 C54 55.0(14) . . . . ?
C37 C36 C53 C54A 11.3(17) . . . . ?
C37 C36 C53 C55 -59.5(13) . . . . ?
C37 C36 C53 C55A -118.1(15) . . . . ?
C37 C36 C53 C56 -175.3(12) . . . . ?
C37 C36 C53 C56A 126.7(14) . . . . ?
C38 N8 C33 C32 179.4(12) . . . . ?
C38 N8 C33 C34 2.0(13) . . . . ?
C38 C39 C40 C41 1.7(17) . . . . ?
C39 N9 C44 S4 13.7(19) . . . . ?
C39 N9 C44 N10 -170.0(11) . . . . ?
C39 C38 C43 C34 178.3(10) . . . . ?
C39 C38 C43 C42 0.0(18) . . . . ?
C39 C40 C41 C42 -0.4(17) . . . . ?
C39 C40 C41 C57 -178.9(10) . . . . ?
C40 C41 C42 C43 -1.1(16) . . . . ?
C40 C41 C57 C58 175.2(10) . . . . ?
C40 C41 C57 C59 54.3(12) . . . . ?
C40 C41 C57 C60 -65.4(12) . . . . ?
C41 C42 C43 C34 -176.5(12) . . . . ?
C41 C42 C43 C38 1.3(17) . . . . ?
C42 C41 C57 C58 -3.3(13) . . . . ?
C42 C41 C57 C59 -124.2(11) . . . . ?
C42 C41 C57 C60 116.1(11) . . . . ?
C43 C34 C35 C36 179.9(12) . . . . ?
C43 C38 C39 N9 -174.7(10) . . . . ?
C43 C38 C39 C40 -1.5(17) . . . . ?
C44 N9 C39 C38 -162.5(12) . . . . ?
C44 N9 C39 C40 25(2) . . . . ?
C44 N10 C45 C46 92.5(14) . . . . ?
C45 N10 C44 S4 -5.6(17) . . . . ?
C45 N10 C44 N9 178.0(10) . . . . ?
C45 C46 C47 C48 -175.1(12) . . . . ?
C45 C46 C51 C50 177.6(12) . . . . ?
C46 C47 C48 C49 0(2) . . . . ?
C47 C46 C51 C50 5(2) . . . . ?
C47 C48 C49 C50 1(2) . . . . ?
C47 C48 C49 C52 175.2(11) . . . . ?
C48 C49 C50 C51 1(2) . . . . ?
C48 C49 C52 N6 108.2(15) . . . 2_656 ?
C49 C50 C51 C46 -4(2) . . . . ?
C50 C49 C52 N6 -77.8(18) . . . 2_656 ?
C51 C46 C47 C48 -3(2) . . . . ?
C52 N6 C31 S3 -9(2) 2_656 . . . ?
C52 N6 C31 N7 173.5(13) 2_656 . . . ?
C52 C49 C50 C51 -172.5(12) . . . . ?
C53 C36 C37 C32 -178.6(11) . . . . ?
C57 C41 C42 C43 177.4(10) . . . . ?
N12 C87 C88 C89 -168.6(12) . . . . ?
N12 C91 C92 C93 -166.5(12) . . . . ?
N12 C95 C96 C97 179.2(12) . . . . ?
N12 C99 C100 C101 166.2(14) . . . . ?
C87 N12 C91 C92 67.5(15) . . . . ?
C87 N12 C95 C96 -62.0(15) . . . . ?
C87 N12 C99 C100 -178.7(14) . . . . ?
C87 C88 C89 C90 -170.8(13) . . . . ?
C91 N12 C87 C88 71.2(14) . . . . ?
C91 N12 C95 C96 177.9(13) . . . . ?
C91 N12 C99 C100 -59.4(17) . . . . ?
C91 C92 C93 C94 -161.9(16) . . . . ?
C95 N12 C87 C88 -47.7(15) . . . . ?
C95 N12 C91 C92 -171.2(13) . . . . ?
C95 N12 C99 C100 59.4(17) . . . . ?
C95 C96 C97 C98 -65(2) . . . . ?
C99 N12 C87 C88 -169.1(13) . . . . ?
C99 N12 C91 C92 -50.7(16) . . . . ?
C99 N12 C95 C96 57.7(15) . . . . ?
C99 C100 C101 C102 172.6(19) . . . . ?
N11 C71 C72 C73 132.9(12) . . . . ?
N11 C75 C76 C77 179.7(11) . . . . ?
N11 C79 C80 C81 172.4(11) . . . . ?
N11 C83 C84 C85 -173.1(12) . . . . ?
C71 N11 C75 C76 61.3(14) . . . . ?
C71 N11 C79 C80 173.1(12) . . . . ?
C71 N11 C83 C84 -57.1(15) . . . . ?
C71 C72 C73 C74 173.2(13) . . . . ?
C75 N11 C71 C72 57.5(13) . . . . ?
C75 N11 C79 C80 -65.2(14) . . . . ?
C75 N11 C83 C84 -177.8(12) . . . . ?
C75 C76 C77 C78 -177.5(12) . . . . ?
C79 N11 C71 C72 179.3(11) . . . . ?
C79 N11 C75 C76 -57.9(14) . . . . ?
C79 N11 C83 C84 60.2(15) . . . . ?
C79 C80 C81 C82 168.4(15) . . . . ?
C83 N11 C71 C72 -60.9(13) . . . . ?
C83 N11 C75 C76 -179.5(12) . . . . ?
C83 N11 C79 C80 54.5(15) . . . . ?
C83 C84 C85 C86 73.7(18) . . . . ?
O1 C61 C62 C63 -175.5(13) . . . . ?
O2 C61 C62 C63 1(2) . . . . ?
C61 C62 C63 C64 168.9(13) . . . . ?
C62 C63 C64 C65 168.8(13) . . . . ?
C63 C64 C65 C64 66.0(9) . . . 2_656 ?
O3 C66 C67 C68 24(4) . . . . ?
O4 C66 C67 C68 -152(3) . . . . ?
C66 C67 C68 C69 177(2) . . . . ?
C67 C68 C69 C70 179.9(17) . . . . ?
C68 C69 C70 C69 61.3(12) . . . 2_656 ?

loop_
_platon_squeeze_void_nr
_platon_squeeze_void_average_x
_platon_squeeze_void_average_y
_platon_squeeze_void_average_z
_platon_squeeze_void_volume
_platon_squeeze_void_count_electrons
_platon_squeeze_void_content
1 0.500 0.167 0.750 521 161 4(C2H6SO)
2 0.000 0.090 0.250 7 1 ' '
3 0.500 0.201 0.250 67 4 ' '
4 0.000 0.333 0.250 520 161 4(C2H6SO)
5 0.000 0.299 0.750 67 4 ' '
6 0.500 0.410 0.750 8 1 ' '
7 0.000 0.667 0.750 521 161 4(C2H6SO)
8 0.500 0.590 0.250 7 1 ' '
9 0.000 0.701 0.250 67 4 ' '
10 0.500 0.833 0.250 520 161 4(C2H6SO)
11 0.500 0.799 0.750 67 4 ' '
12 0.000 0.910 0.750 8 1 ' '
